data_7229873
loop_
_publ_author_name
'Yan, Yang-Tian'
'Liu, Jiao'
'Yang, Guo-Ping'
'Zhang, Fang'
'Fan, Ya-Ke'
'Zhang, Wen-Yan'
'Wang, Yao-Yu'

_publ_section_title
;
 Highly selective luminescence sensing for the detection of nitrobenzene
 and Fe3+ by new Cd(ii)-based MOFs
;
_journal_issue 4
_journal_name_full CrystEngComm
_journal_page_first 477
_journal_paper_doi 10.1039/C7CE01920C
_journal_volume 20
_journal_year 2018
_chemical_formula_moiety 'C92 H72 Cd4 O52, 2.5(H2 O)'
_chemical_formula_sum 'C92 H77 Cd4 O54.5'
_chemical_formula_weight 2504.17
_space_group_crystal_system monoclinic
_space_group_IT_number 14
_space_group_name_Hall '-P 2yn'
_space_group_name_H-M_alt 'P 1 21/n 1'
_symmetry_space_group_name_Hall '-P 2yn'
_symmetry_space_group_name_H-M 'P 1 21/n 1'
_atom_sites_solution_hydrogens mixed
_audit_creation_date 2017-03-18
_audit_creation_method
;
Olex2 1.2-beta
(compiled 2017.03.14 svn.r3398 for OlexSys, GUI svn.r5328)
;
_audit_update_record
;
2017-08-14 deposited with the CCDC.
2017-12-11 downloaded from the CCDC.
;
_cell_angle_alpha 90
_cell_angle_beta 92.048(2)
_cell_angle_gamma 90
_cell_formula_units_Z 4
_cell_length_a 14.0000(12)
_cell_length_b 23.672(2)
_cell_length_c 26.421(2)
_cell_measurement_reflns_used 9872
_cell_measurement_temperature 100
_cell_measurement_theta_max 28.302
_cell_measurement_theta_min 2.324
_cell_volume 8750.5(12)
_computing_cell_refinement 'SAINT v8.34A (Bruker, 2013)'
_computing_data_reduction 'SAINT v8.34A (Bruker, 2013)'
_computing_molecular_graphics 'Olex2 (Dolomanov et al., 2009)'
_computing_publication_material 'Olex2 (Dolomanov et al., 2009)'
_computing_structure_refinement 'ShelXL (Sheldrick, 2015)'
_computing_structure_solution 'SHELXS-97 (Sheldrick, 2008)'
_diffrn_ambient_temperature 100
_diffrn_measured_fraction_theta_full 0.992
_diffrn_measured_fraction_theta_max 0.992
_diffrn_measurement_device_type 'Bruker APEX-II CCD'
_diffrn_measurement_method '\f and \w scans'
_diffrn_radiation_type MoK\a
_diffrn_radiation_wavelength 0.71073
_diffrn_reflns_av_R_equivalents 0.0331
_diffrn_reflns_av_unetI/netI 0.0421
_diffrn_reflns_Laue_measured_fraction_full 0.992
_diffrn_reflns_Laue_measured_fraction_max 0.992
_diffrn_reflns_limit_h_max 16
_diffrn_reflns_limit_h_min -16
_diffrn_reflns_limit_k_max 27
_diffrn_reflns_limit_k_min -28
_diffrn_reflns_limit_l_max 31
_diffrn_reflns_limit_l_min -13
_diffrn_reflns_number 44356
_diffrn_reflns_point_group_measured_fraction_full 0.992
_diffrn_reflns_point_group_measured_fraction_max 0.992
_diffrn_reflns_theta_full 25.242
_diffrn_reflns_theta_max 25.349
_diffrn_reflns_theta_min 1.155
_exptl_absorpt_coefficient_mu 1.079
_exptl_absorpt_correction_T_max 0.7457
_exptl_absorpt_correction_T_min 0.6043
_exptl_absorpt_correction_type multi-scan
_exptl_absorpt_process_details
'SADABS-2014/5 (Bruker,2014/5) was used for absorption correction. wR2(int) was 0.0792 before and 0.0513 after correction. The Ratio of minimum to maximum transmission is 0.8104. The \l/2 correction factor is 0.00150.'
_exptl_crystal_colour colourless
_exptl_crystal_colour_primary colourless
_exptl_crystal_density_diffrn 1.901
_exptl_crystal_density_method 'not measured'
_exptl_crystal_description block
_exptl_crystal_F_000 5028
_refine_diff_density_max 1.051
_refine_diff_density_min -0.827
_refine_diff_density_rms 0.115
_refine_ls_extinction_method none
_refine_ls_goodness_of_fit_ref 1.027
_refine_ls_hydrogen_treatment mixed
_refine_ls_matrix_type full
_refine_ls_number_parameters 1392
_refine_ls_number_reflns 15908
_refine_ls_number_restraints 363
_refine_ls_restrained_S_all 1.027
_refine_ls_R_factor_all 0.0447
_refine_ls_R_factor_gt 0.0358
_refine_ls_shift/su_max 0.003
_refine_ls_shift/su_mean 0.000
_refine_ls_structure_factor_coef Fsqd
_refine_ls_weighting_details 'w=1/[\s^2^(Fo^2^)+(0.0469P)^2^+18.0245P] where P=(Fo^2^+2Fc^2^)/3'
_refine_ls_weighting_scheme calc
_refine_ls_wR_factor_gt 0.0928
_refine_ls_wR_factor_ref 0.0985
_reflns_Friedel_coverage 0.000
_reflns_number_gt 13502
_reflns_number_total 15908
_reflns_threshold_expression 'I > 2\s(I)'
_cod_data_source_file c7ce01920c2.cif
_cod_data_source_block 1
_cod_depositor_comments 'Adding full bibliography for 7229873--7229875.cif.'
_cod_original_formula_sum 'C92 H77 Cd4 O54.50'
_cod_database_code 7229873
_shelx_shelxl_version_number 2014/7
_shelx_space_group_comment
;
The symmetry employed for this shelxl refinement is uniquely defined
by the following loop, which should always be used as a source of
symmetry information in preference to the above space-group names.
They are only intended as comments.
;
_olex2_refinement_description
;
1. Fixed Uiso
 At 1.2 times of:
  All C(H) groups
 At 1.5 times of:
  All O(H) groups, All O(H,H) groups
2. Restrained distances
 H44A-O44 = O44-H44B
 0.85 with sigma of 0.02
 H45A-O45 = O45-H45B
 0.85 with sigma of 0.02
 H50A-O50 = O50-H50B
 0.85 with sigma of 0.02
 H55A-O55 = O55-H55B
 0.85 with sigma of 0.02
 H54B-O54 = O54-H54A
 0.85 with sigma of 0.02
 H23A-O23 = O23-H23B
 0.85 with sigma of 0.02
 H24A-O24 = O24-H24B
 0.85 with sigma of 0.02
 H22B-O22 = O22-H22A
 0.85 with sigma of 0.02
 H43A-O43 = O43-H43B
 0.85 with sigma of 0.02
3. Uiso/Uaniso restraints and constraints
Uanis(C72) \\sim Ueq: with sigma of 0.001 and sigma for terminal atoms of 0.002
Uanis(O1) \\sim Ueq, Uanis(O2) \\sim Ueq, Uanis(O3) \\sim Ueq, Uanis(O4) \\sim
Ueq, Uanis(O5) \\sim Ueq, Uanis(O6) \\sim Ueq, Uanis(O7) \\sim Ueq, Uanis(O8)
\\sim Ueq, Uanis(O9) \\sim Ueq, Uanis(O10) \\sim Ueq, Uanis(O11) \\sim Ueq,
Uanis(O12) \\sim Ueq, Uanis(O13) \\sim Ueq, Uanis(O14) \\sim Ueq, Uanis(O15)
\\sim Ueq, Uanis(O16) \\sim Ueq, Uanis(O17) \\sim Ueq, Uanis(O18) \\sim Ueq,
Uanis(O19) \\sim Ueq, Uanis(O20) \\sim Ueq, Uanis(O21) \\sim Ueq, Uanis(O22)
\\sim Ueq, Uanis(O23) \\sim Ueq, Uanis(O24) \\sim Ueq, Uanis(O25) \\sim Ueq,
Uanis(O26) \\sim Ueq, Uanis(O27) \\sim Ueq, Uanis(O28) \\sim Ueq, Uanis(O29)
\\sim Ueq, Uanis(O30) \\sim Ueq, Uanis(O31) \\sim Ueq, Uanis(O32) \\sim Ueq,
Uanis(O33) \\sim Ueq, Uanis(O34) \\sim Ueq, Uanis(O35) \\sim Ueq, Uanis(O36)
\\sim Ueq, Uanis(O37) \\sim Ueq, Uanis(O38) \\sim Ueq, Uanis(O39) \\sim Ueq,
Uanis(O40) \\sim Ueq, Uanis(O41) \\sim Ueq, Uanis(O42) \\sim Ueq, Uanis(O43)
\\sim Ueq, Uanis(O44) \\sim Ueq, Uanis(O45) \\sim Ueq, Uanis(O46) \\sim Ueq,
Uanis(O47) \\sim Ueq, Uanis(O48) \\sim Ueq, Uanis(O49) \\sim Ueq, Uanis(O50)
\\sim Ueq, Uanis(O51) \\sim Ueq, Uanis(O52) \\sim Ueq, Uanis(O52A) \\sim Ueq,
Uanis(O53) \\sim Ueq, Uanis(O55) \\sim Ueq, Uanis(O54) \\sim Ueq: with sigma of
0.01 and sigma for terminal atoms of 0.02
Uanis(O17) \\sim Ueq: with sigma of 0.003 and sigma for terminal atoms of 0.006
4. Rigid body (RIGU) restrains
 O12, C29
 with sigma for 1-2 distances of 0.004 and sigma for 1-3 distances of 0.004
5. Others
 Sof(O52A)=Sof(H52C)=Sof(H52D)=1-FVAR(1)
 Sof(O52)=Sof(H52A)=Sof(H52B)=FVAR(1)
 Fixed Sof: H53A(0.5) H53B(0.5)
6.a Riding coordinates:
 O15(H15A,H15B), O16(H16A,H16B), O17(H17A,H17B), O22(H22A,H22B), O23(H23A,
 H23B), O24(H24A,H24B), O43(H43A,H43B), O44(H44A,H44B), O45(H45A,H45B),
 O50(H50A,H50B), O51(H51A,H51B), O52(H52A,H52B), O53(H53A,H53B)
6.b Rotating group:
 O52A(H52C,H52D)
6.c Aromatic/amide H refined with riding coordinates:
 C5(H5A), C8(H8), C11(H11A), C12(H12), C14(H14), C15(H15), C17(H17), C24(H24),
 C27(H27), C30(H30), C31(H31), C33(H33), C34(H34), C36(H36), C39(H39), C42(H42),
  C43(H43), C46(H46A), C49(H49), C52(H52), C54(H54), C56(H56), C62(H62),
 C65(H65), C67(H67), C69(H69), C73(H73), C74(H74), C76(H76), C79(H79), C82(H82),
  C83(H83), C84(H84), C86(H86), C89(H89), C92(H92)
6.d Idealised tetrahedral OH refined as rotating group:
 O3(H3), O5(H5), O9(H9), O11(H11), O18(H18), O25(H25), O29(H29), O35(H35),
 O40(H40), O41(H41), O46(H46), O48(H48)
;
_olex2_submission_special_instructions 'No special instructions were received'

loop_
_space_group_symop_operation_xyz
'x, y, z'
'-x+1/2, y+1/2, -z+1/2'
'-x, -y, -z'
'x-1/2, -y-1/2, z-1/2'

loop_
_atom_site_label
_atom_site_type_symbol
_atom_site_fract_x
_atom_site_fract_y
_atom_site_fract_z
_atom_site_U_iso_or_equiv
_atom_site_adp_type
_atom_site_occupancy
_atom_site_site_symmetry_order
_atom_site_calc_flag
_atom_site_refinement_flags_posn
_atom_site_refinement_flags_adp
_atom_site_refinement_flags_occupancy
_atom_site_disorder_assembly
_atom_site_disorder_group
Cd1 Cd 0.41592(2) 0.84873(2) 0.44820(2) 0.01723(8) Uani 1 1 d . . . . .
Cd2 Cd 0.12740(2) 0.88289(2) -0.04248(2) 0.01254(7) Uani 1 1 d . . . . .
Cd3 Cd -0.11406(2) 0.89877(2) -0.54071(2) 0.01622(8) Uani 1 1 d . . . . .
Cd4 Cd 0.66108(2) 0.87403(2) 0.95615(2) 0.01340(7) Uani 1 1 d . . . . .
O1 O 0.38355(18) 0.85772(10) 0.35892(9) 0.0145(5) Uani 1 1 d . U . . .
O2 O 0.2954(2) 0.80005(11) 0.40118(9) 0.0219(6) Uani 1 1 d . U . . .
O3 O 0.28384(18) 1.08591(9) 0.20770(9) 0.0123(5) Uani 1 1 d . U . . .
H3 H 0.3084 1.1020 0.1830 0.018 Uiso 1 1 calc GR . . . .
O4 O 0.29426(18) 1.01005(10) 0.15815(9) 0.0144(5) Uani 1 1 d . U . . .
O5 O 0.1571(2) 1.07102(10) 0.37330(9) 0.0168(6) Uani 1 1 d . U . . .
H5 H 0.1392 1.0839 0.4010 0.025 Uiso 1 1 calc GR . . . .
O6 O 0.1536(3) 0.98923(12) 0.41510(11) 0.0467(10) Uani 1 1 d . U . . .
O7 O 0.12723(18) 0.86429(10) -0.12981(9) 0.0155(5) Uani 1 1 d . U . . .
O8 O -0.00405(19) 0.83899(11) -0.09324(9) 0.0204(6) Uani 1 1 d . U . . .
O9 O -0.10198(19) 1.09022(10) -0.12717(9) 0.0143(5) Uani 1 1 d . U . . .
H9 H -0.1237 1.1030 -0.1002 0.021 Uiso 1 1 calc GR . . . .
O10 O -0.10049(19) 1.00940(10) -0.08336(9) 0.0183(6) Uani 1 1 d . U . . .
O11 O 0.04663(19) 1.09698(9) -0.29523(9) 0.0139(5) Uani 1 1 d . U . . .
H11 H 0.0763 1.1093 -0.3200 0.021 Uiso 1 1 calc GR . . . .
O12 O 0.0471(3) 1.01785(12) -0.33943(11) 0.0425(9) Uani 1 1 d . U . . .
O13 O -0.1019(2) 0.80707(11) -0.50774(9) 0.0216(6) Uani 1 1 d . U . . .
O14 O -0.1019(2) 0.87496(10) -0.45192(9) 0.0174(6) Uani 1 1 d . U . . .
O15 O 0.0469(2) 0.89352(13) -0.54185(13) 0.0356(8) Uani 1 1 d . U . . .
H15A H 0.0711 0.8967 -0.5115 0.053 Uiso 1 1 d R . . . .
H15B H 0.0755 0.9167 -0.5612 0.053 Uiso 1 1 d R . . . .
O16 O -0.2391(2) 0.95108(12) -0.51632(11) 0.0310(7) Uani 1 1 d . U . . .
H16A H -0.2769 0.9350 -0.4914 0.047 Uiso 1 1 d R . . . .
H16B H -0.2814 0.9600 -0.5400 0.047 Uiso 1 1 d R . . . .
O17 O -0.0579(3) 0.99391(15) -0.54587(18) 0.0714(13) Uani 1 1 d . U . . .
H17A H -0.0935 1.0214 -0.5584 0.107 Uiso 1 1 d R . . . .
H17B H 0.0048 1.0006 -0.5450 0.107 Uiso 1 1 d R . . . .
O18 O -0.1368(2) 0.59416(10) -0.36254(10) 0.0196(6) Uani 1 1 d . U . . .
H18 H -0.1404 0.5596 -0.3697 0.029 Uiso 1 1 calc GR . . . .
O19 O -0.1164(2) 0.60211(11) -0.44554(10) 0.0276(7) Uani 1 1 d . U . . .
O20 O 0.14411(19) 0.85654(10) 0.04419(9) 0.0146(5) Uani 1 1 d . U . . .
O21 O 0.13383(19) 0.78812(10) -0.01144(9) 0.0176(6) Uani 1 1 d . U . . .
O22 O 0.28975(18) 0.87647(10) -0.04273(10) 0.0174(6) Uani 1 1 d D U . . .
H22A H 0.2961 0.8434 -0.0560 0.026 Uiso 1 1 d DR . . . .
H22B H 0.3022 0.8823 -0.0110 0.026 Uiso 1 1 d DR . . . .
O23 O 0.1945(2) 0.97702(11) -0.04264(11) 0.0260(6) Uani 1 1 d D U . . .
H23A H 0.1534 0.9916 -0.0634 0.039 Uiso 1 1 d DR . . . .
H23B H 0.2522 0.9828 -0.0522 0.039 Uiso 1 1 d DR . . . .
O24 O -0.0002(2) 0.93401(12) -0.01701(10) 0.0270(7) Uani 1 1 d D U . . .
H24A H -0.0358 0.9545 -0.0352 0.041 Uiso 1 1 d DR . . . .
H24B H -0.0318 0.9249 0.0086 0.041 Uiso 1 1 d DR . . . .
O25 O 0.1005(2) 0.58052(10) 0.13835(10) 0.0231(6) Uani 1 1 d . U . . .
H25 H 0.0872 0.5465 0.1322 0.035 Uiso 1 1 calc GR . . . .
O26 O 0.1311(2) 0.58176(10) 0.05626(10) 0.0223(6) Uani 1 1 d . U . . .
O27 O 0.42055(19) 0.84849(10) 0.54682(9) 0.0174(6) Uani 1 1 d . U . . .
O28 O 0.3999(2) 0.77363(11) 0.49816(9) 0.0213(6) Uani 1 1 d . U . . .
O29 O 0.3409(2) 0.58235(10) 0.65253(9) 0.0176(6) Uani 1 1 d . U . . .
H29 H 0.3331 0.5475 0.6482 0.026 Uiso 1 1 calc GR . . . .
O30 O 0.39647(19) 0.57741(10) 0.57486(9) 0.0169(6) Uani 1 1 d . U . . .
O31 O 0.5336(2) 0.82269(11) 0.91061(9) 0.0213(6) Uani 1 1 d . U . . .
O32 O 0.63712(18) 0.87019(10) 0.86828(9) 0.0147(5) Uani 1 1 d . U . . .
O33 O 0.6521(2) 0.79181(11) 1.00017(9) 0.0205(6) Uani 1 1 d . U . . .
O34 O 0.67490(19) 0.86505(10) 1.04979(9) 0.0163(5) Uani 1 1 d . U . . .
O35 O 0.6070(2) 0.59040(10) 1.14826(10) 0.0221(6) Uani 1 1 d . U . . .
H35 H 0.5774 0.5616 1.1376 0.033 Uiso 1 1 calc GR . . . .
O36 O 0.6523(3) 0.59619(12) 1.06849(11) 0.0363(8) Uani 1 1 d . U . . .
O37 O 0.73811(19) 0.84527(11) 1.41465(9) 0.0197(6) Uani 1 1 d . U . . .
O38 O 0.86730(19) 0.87321(10) 1.37720(9) 0.0165(5) Uani 1 1 d . U . . .
O39 O 0.6458(2) 1.01807(11) 1.42140(10) 0.0316(7) Uani 1 1 d . U . . .
O40 O 0.6388(2) 1.09585(10) 1.37500(10) 0.0182(6) Uani 1 1 d . U . . .
H40 H 0.6182 1.1096 1.4018 0.027 Uiso 1 1 calc GR . . . .
O41 O 0.78609(19) 1.10113(9) 1.20972(9) 0.0138(5) Uani 1 1 d . U . . .
H41 H 0.8094 1.1148 1.1835 0.021 Uiso 1 1 calc GR . . . .
O42 O 0.79497(19) 1.02214(10) 1.16520(9) 0.0156(5) Uani 1 1 d . U . . .
O43 O 0.7347(3) 0.95781(13) 0.95407(13) 0.0436(9) Uani 1 1 d D U . . .
H43A H 0.7686 0.9590 0.9280 0.065 Uiso 1 1 d DR . . . .
H43B H 0.7487 0.9761 0.9813 0.065 Uiso 1 1 d DR . . . .
O44 O 0.5311(2) 0.92923(12) 0.97816(10) 0.0302(7) Uani 1 1 d D U . . .
H44A H 0.4966 0.9462 0.9574 0.045 Uiso 1 1 d DR . . . .
H44B H 0.4998 0.9184 1.0027 0.045 Uiso 1 1 d DR . . . .
O45 O 0.8105(2) 0.83019(12) 0.94509(12) 0.0311(7) Uani 1 1 d D U . . .
H45A H 0.8194 0.7955 0.9494 0.047 Uiso 1 1 d DR . . . .
H45B H 0.8659 0.8367 0.9354 0.047 Uiso 1 1 d DR . . . .
O46 O 0.3953(2) 1.07881(10) 0.87648(9) 0.0173(6) Uani 1 1 d . U . . .
H46 H 0.3793 1.0921 0.9044 0.026 Uiso 1 1 calc GR . . . .
O47 O 0.3962(2) 0.99763(11) 0.91941(10) 0.0287(7) Uani 1 1 d . U . . .
O48 O 0.53650(18) 1.09632(9) 0.71579(9) 0.0127(5) Uani 1 1 d . U . . .
H48 H 0.5608 1.1131 0.6914 0.019 Uiso 1 1 calc GR . . . .
O49 O 0.54671(18) 1.02217(9) 0.66431(9) 0.0127(5) Uani 1 1 d . U . . .
O50 O 0.5572(2) 0.80285(11) 0.43098(10) 0.0241(6) Uani 1 1 d D U . . .
H50A H 0.5728 0.7739 0.4476 0.036 Uiso 1 1 d DR . . . .
H50B H 0.6117 0.8154 0.4229 0.036 Uiso 1 1 d DR . . . .
O51 O 0.2911(3) 0.90968(14) 0.47180(11) 0.0419(9) Uani 1 1 d . U . . .
H51A H 0.2636 0.9347 0.4614 0.063 Uiso 1 1 d R . . . .
H51B H 0.2615 0.9018 0.5031 0.063 Uiso 1 1 d R . . . .
O52 O 0.5021(4) 0.92274(19) 0.4289(3) 0.0313(18) Uani 0.695(17) 1 d . U . A 1
H52A H 0.5546 0.9407 0.4361 0.047 Uiso 0.695(17) 1 d R . . A 1
H52B H 0.4855 0.9352 0.3999 0.047 Uiso 0.695(17) 1 d R . . A 1
O52A O 0.5019(10) 0.9338(6) 0.4618(9) 0.056(6) Uani 0.305(17) 1 d . U . A 2
H52C H 0.4936 0.9573 0.4360 0.084 Uiso 0.305(17) 1 d GR . . A 2
H52D H 0.5642 0.9277 0.4661 0.084 Uiso 0.305(17) 1 d GR . . A 2
O53 O 0.5000 1.0000 0.5000 0.182(5) Uani 1 2 d S TU P B 1
H53A H 0.5008 0.9750 0.4769 0.273 Uiso 0.5 1 d R . . B 1
H53B H 0.5012 0.9840 0.5288 0.273 Uiso 0.5 1 d R . . B 1
O55 O 0.1096(2) 0.79597(12) 0.42789(12) 0.0286(7) Uani 1 1 d D U . C 1
H55A H 0.082(3) 0.8246(15) 0.4416(18) 0.043 Uiso 1 1 d DR . . D 1
H55B H 0.118(4) 0.7701(16) 0.4493(15) 0.043 Uiso 1 1 d DR . . E 1
C1 C 0.3165(3) 0.82214(14) 0.36040(13) 0.0127(7) Uani 1 1 d . . . . .
C2 C 0.2661(2) 0.80439(14) 0.31235(13) 0.0110(7) Uani 1 1 d . . . . .
C3 C 0.2340(2) 0.84213(14) 0.27462(13) 0.0101(7) Uani 1 1 d . . . . .
C4 C 0.2314(2) 0.90473(13) 0.28137(13) 0.0099(7) Uani 1 1 d . . . . .
C5 C 0.2556(2) 0.93879(14) 0.24082(13) 0.0091(7) Uani 1 1 d . . . . .
H5A H 0.2741 0.9217 0.2101 0.011 Uiso 1 1 calc R . . . .
C6 C 0.2531(2) 0.99742(14) 0.24438(13) 0.0092(7) Uani 1 1 d . . . . .
C7 C 0.2792(2) 1.03135(14) 0.19926(13) 0.0097(7) Uani 1 1 d . . . . .
C8 C 0.2259(2) 1.02288(14) 0.28885(13) 0.0105(7) Uani 1 1 d . . . . .
H8 H 0.2242 1.0629 0.2914 0.013 Uiso 1 1 calc R . . . .
C9 C 0.2012(2) 0.98950(14) 0.32962(13) 0.0114(7) Uani 1 1 d . . . . .
C10 C 0.1678(3) 1.01591(15) 0.37692(14) 0.0175(8) Uani 1 1 d . . . . .
C11 C 0.2036(2) 0.93063(14) 0.32606(13) 0.0111(7) Uani 1 1 d . . . . .
H11A H 0.1863 0.9081 0.3541 0.013 Uiso 1 1 calc R . . . .
C12 C 0.2014(2) 0.82043(14) 0.22829(13) 0.0101(7) Uani 1 1 d . . . . .
H12 H 0.1769 0.8457 0.2031 0.012 Uiso 1 1 calc R . . . .
C13 C 0.2035(2) 0.76258(14) 0.21741(13) 0.0100(7) Uani 1 1 d . . . . .
C14 C 0.2302(2) 0.72561(14) 0.25648(13) 0.0116(7) Uani 1 1 d . . . . .
H14 H 0.2286 0.6860 0.2507 0.014 Uiso 1 1 calc R . . . .
C15 C 0.2591(2) 0.74634(14) 0.30364(13) 0.0119(7) Uani 1 1 d . . . . .
H15 H 0.2743 0.7207 0.3304 0.014 Uiso 1 1 calc R . . . .
C16 C 0.1802(2) 0.74231(14) 0.16509(13) 0.0104(7) Uani 1 1 d . . . . .
C17 C 0.1747(2) 0.77935(14) 0.12440(13) 0.0108(7) Uani 1 1 d . . . . .
H17 H 0.1848 0.8185 0.1305 0.013 Uiso 1 1 calc R . . . .
C18 C 0.1551(2) 0.76131(14) 0.07515(13) 0.0106(7) Uani 1 1 d . . . . .
C19 C 0.1437(2) 0.80426(14) 0.03345(13) 0.0124(7) Uani 1 1 d . . . . .
C20 C 0.0441(3) 0.84263(13) -0.13178(13) 0.0107(7) Uani 1 1 d . . . . .
C21 C 0.0055(2) 0.82150(14) -0.18193(13) 0.0103(7) Uani 1 1 d . . . . .
C22 C -0.0248(2) 0.85870(14) -0.22062(13) 0.0106(7) Uani 1 1 d . . . . .
C23 C -0.0249(2) 0.92147(14) -0.21472(13) 0.0104(7) Uani 1 1 d . . . . .
C24 C -0.0539(2) 0.94919(14) -0.17119(13) 0.0095(7) Uani 1 1 d . . . . .
H24 H -0.0733 0.9279 -0.1429 0.011 Uiso 1 1 calc R . . . .
C25 C -0.0543(2) 1.00842(14) -0.16924(13) 0.0097(7) Uani 1 1 d . . . . .
C26 C -0.0873(2) 1.03536(14) -0.12245(13) 0.0111(7) Uani 1 1 d . . . . .
C27 C -0.0268(2) 1.04030(13) -0.21070(12) 0.0093(7) Uani 1 1 d . . . . .
H27 H -0.0280 1.0804 -0.2094 0.011 Uiso 1 1 calc R . . . .
C28 C 0.0023(2) 1.01267(14) -0.25392(13) 0.0112(7) Uani 1 1 d . . . . .
C29 C 0.0334(3) 1.04245(15) -0.30030(13) 0.0144(7) Uani 1 1 d . U . . .
C30 C 0.0026(2) 0.95384(14) -0.25550(13) 0.0108(7) Uani 1 1 d . . . . .
H30 H 0.0222 0.9354 -0.2853 0.013 Uiso 1 1 calc R . . . .
C31 C -0.0527(3) 0.83647(14) -0.26749(13) 0.0116(7) Uani 1 1 d . . . . .
H31 H -0.0767 0.8614 -0.2931 0.014 Uiso 1 1 calc R . . . .
C32 C -0.0468(2) 0.77886(14) -0.27830(12) 0.0097(7) Uani 1 1 d . . . . .
C33 C -0.0184(2) 0.74266(14) -0.23893(13) 0.0108(7) Uani 1 1 d . . . . .
H33 H -0.0156 0.7031 -0.2449 0.013 Uiso 1 1 calc R . . . .
C34 C 0.0057(2) 0.76372(14) -0.19132(13) 0.0122(7) Uani 1 1 d . . . . .
H34 H 0.0228 0.7383 -0.1647 0.015 Uiso 1 1 calc R . . . .
C35 C -0.0684(2) 0.75861(14) -0.33101(13) 0.0111(7) Uani 1 1 d . . . . .
C36 C -0.0740(3) 0.79667(14) -0.37090(13) 0.0128(7) Uani 1 1 d . . . . .
H36 H -0.0653 0.8357 -0.3639 0.015 Uiso 1 1 calc R . . . .
C37 C -0.0920(3) 0.77963(15) -0.42094(13) 0.0131(7) Uani 1 1 d . . . . .
C38 C -0.0992(3) 0.82253(14) -0.46255(13) 0.0133(7) Uani 1 1 d . . . . .
C39 C -0.1025(2) 0.72257(14) -0.43166(13) 0.0130(7) Uani 1 1 d . . . . .
H39 H -0.1120 0.7101 -0.4657 0.016 Uiso 1 1 calc R . . . .
C40 C -0.0990(2) 0.68380(14) -0.39222(13) 0.0122(7) Uani 1 1 d . . . . .
C41 C -0.1179(3) 0.62330(15) -0.40367(14) 0.0144(8) Uani 1 1 d . . . . .
C42 C -0.0826(2) 0.70152(14) -0.34238(13) 0.0118(7) Uani 1 1 d . . . . .
H42 H -0.0811 0.6745 -0.3158 0.014 Uiso 1 1 calc R . . . .
C43 C 0.1445(2) 0.70431(14) 0.06518(13) 0.0113(7) Uani 1 1 d . . . . .
H43 H 0.1355 0.6911 0.0314 0.014 Uiso 1 1 calc R . . . .
C44 C 0.1472(2) 0.66661(14) 0.10571(14) 0.0121(7) Uani 1 1 d . . . . .
C45 C 0.1266(3) 0.60565(14) 0.09641(14) 0.0132(7) Uani 1 1 d . . . . .
C46 C 0.1647(2) 0.68510(14) 0.15501(13) 0.0107(7) Uani 1 1 d . . . . .
H46A H 0.1661 0.6587 0.1821 0.013 Uiso 1 1 calc R . . . .
C47 C 0.4114(2) 0.79582(15) 0.54134(13) 0.0126(7) Uani 1 1 d . . . . .
C48 C 0.4161(2) 0.75744(14) 0.58595(13) 0.0107(7) Uani 1 1 d . . . . .
C49 C 0.4030(2) 0.69987(14) 0.57870(13) 0.0111(7) Uani 1 1 d . . . . .
H49 H 0.3940 0.6848 0.5456 0.013 Uiso 1 1 calc R . . . .
C50 C 0.4033(2) 0.66483(14) 0.62077(13) 0.0098(7) Uani 1 1 d . . . . .
C51 C 0.3805(2) 0.60398(14) 0.61304(13) 0.0117(7) Uani 1 1 d . . . . .
C52 C 0.4176(2) 0.68652(14) 0.66959(13) 0.0096(7) Uani 1 1 d . . . . .
H52 H 0.4145 0.6621 0.6980 0.012 Uiso 1 1 calc R . . . .
C53 C 0.4363(2) 0.74385(13) 0.67689(12) 0.0077(7) Uani 1 1 d . . . . .
C54 C 0.4347(2) 0.77835(14) 0.63414(12) 0.0092(7) Uani 1 1 d . . . . .
H54 H 0.4469 0.8176 0.6382 0.011 Uiso 1 1 calc R . . . .
C55 C 0.4597(2) 0.76811(14) 0.72768(12) 0.0081(7) Uani 1 1 d . . . . .
C56 C 0.4571(2) 0.82640(14) 0.73563(13) 0.0096(7) Uani 1 1 d . . . . .
H56 H 0.4339 0.8500 0.7089 0.011 Uiso 1 1 calc R . . . .
C57 C 0.4873(2) 0.85132(14) 0.78130(13) 0.0098(7) Uani 1 1 d . . . . .
C58 C 0.5195(2) 0.81585(13) 0.82110(12) 0.0083(7) Uani 1 1 d . . . . .
C59 C 0.5646(2) 0.83764(13) 0.86930(13) 0.0104(7) Uani 1 1 d . . . . .
C60 C 0.6638(2) 0.81236(14) 1.04373(13) 0.0123(7) Uani 1 1 d . . . . .
C61 C 0.6672(2) 0.77287(14) 1.08768(13) 0.0121(7) Uani 1 1 d . . . . .
C62 C 0.6563(2) 0.71518(14) 1.07915(13) 0.0122(7) Uani 1 1 d . . . . .
H62 H 0.6484 0.7009 1.0457 0.015 Uiso 1 1 calc R . . . .
C63 C 0.6571(2) 0.67890(14) 1.12025(13) 0.0120(7) Uani 1 1 d . . . . .
C64 C 0.6385(3) 0.61775(15) 1.11083(14) 0.0160(8) Uani 1 1 d . . . . .
C65 C 0.6705(2) 0.69917(14) 1.16939(13) 0.0117(7) Uani 1 1 d . . . . .
H65 H 0.6697 0.6736 1.1971 0.014 Uiso 1 1 calc R . . . .
C66 C 0.6849(2) 0.75684(14) 1.17841(13) 0.0108(7) Uani 1 1 d . . . . .
C67 C 0.6829(2) 0.79253(14) 1.13654(13) 0.0117(7) Uani 1 1 d . . . . .
H67 H 0.6928 0.8318 1.1417 0.014 Uiso 1 1 calc R . . . .
C68 C 0.7041(2) 0.77988(14) 1.23025(13) 0.0099(7) Uani 1 1 d . . . . .
C69 C 0.6946(2) 0.83819(14) 1.23957(13) 0.0104(7) Uani 1 1 d . . . . .
H69 H 0.6706 0.8619 1.2130 0.013 Uiso 1 1 calc R . . . .
C70 C 0.7193(2) 0.86222(14) 1.28615(13) 0.0098(7) Uani 1 1 d . . . . .
C71 C 0.7497(2) 0.82650(14) 1.32611(13) 0.0112(7) Uani 1 1 d . . . . .
C72 C 0.7856(3) 0.84927(14) 1.37612(13) 0.0120(7) Uani 1 1 d . U . . .
C73 C 0.7542(3) 0.76840(14) 1.31798(13) 0.0134(7) Uani 1 1 d . . . . .
H73 H 0.7718 0.7441 1.3454 0.016 Uiso 1 1 calc R . . . .
C74 C 0.7337(3) 0.74572(14) 1.27083(13) 0.0122(7) Uani 1 1 d . . . . .
H74 H 0.7397 0.7061 1.2659 0.015 Uiso 1 1 calc R . . . .
C75 C 0.7166(2) 0.92504(14) 1.29115(13) 0.0106(7) Uani 1 1 d . . . . .
C76 C 0.6884(2) 0.95385(14) 1.33402(13) 0.0100(7) Uani 1 1 d . . . . .
H76 H 0.6691 0.9332 1.3627 0.012 Uiso 1 1 calc R . . . .
C77 C 0.6883(2) 1.01294(14) 1.33517(13) 0.0120(7) Uani 1 1 d . . . . .
C78 C 0.6554(3) 1.04179(15) 1.38139(14) 0.0154(8) Uani 1 1 d . . . . .
C79 C 0.7168(2) 1.04412(14) 1.29366(13) 0.0115(7) Uani 1 1 d . . . . .
H79 H 0.7166 1.0842 1.2946 0.014 Uiso 1 1 calc R . . . .
C80 C 0.7455(2) 1.01580(14) 1.25086(13) 0.0104(7) Uani 1 1 d . . . . .
C81 C 0.7776(2) 1.04625(13) 1.20467(13) 0.0102(7) Uani 1 1 d . . . . .
C82 C 0.7450(2) 0.95707(14) 1.24995(13) 0.0105(7) Uani 1 1 d . . . . .
H82 H 0.7646 0.9381 1.2203 0.013 Uiso 1 1 calc R . . . .
C83 C 0.5158(2) 0.75765(14) 0.81462(13) 0.0100(7) Uani 1 1 d . . . . .
H83 H 0.5330 0.7337 0.8423 0.012 Uiso 1 1 calc R . . . .
C84 C 0.4877(2) 0.73408(14) 0.76893(13) 0.0100(7) Uani 1 1 d . . . . .
H84 H 0.4873 0.6941 0.7653 0.012 Uiso 1 1 calc R . . . .
C85 C 0.4827(2) 0.91402(13) 0.78671(12) 0.0087(7) Uani 1 1 d . . . . .
C86 C 0.4517(2) 0.93958(14) 0.83103(13) 0.0103(7) Uani 1 1 d . . . . .
H86 H 0.4332 0.9170 0.8587 0.012 Uiso 1 1 calc R . . . .
C87 C 0.4481(2) 0.99841(14) 0.83436(13) 0.0109(7) Uani 1 1 d . . . . .
C88 C 0.4110(3) 1.02438(15) 0.88123(13) 0.0130(7) Uani 1 1 d . . . . .
C89 C 0.4742(2) 1.03187(14) 0.79431(13) 0.0100(7) Uani 1 1 d . . . . .
H89 H 0.4715 1.0719 0.7970 0.012 Uiso 1 1 calc R . . . .
C90 C 0.5041(2) 1.00697(14) 0.75014(12) 0.0085(7) Uani 1 1 d . . . . .
C91 C 0.5309(2) 1.04212(13) 0.70591(13) 0.0089(7) Uani 1 1 d . . . . .
C92 C 0.5073(2) 0.94823(14) 0.74642(12) 0.0086(7) Uani 1 1 d . . . . .
H92 H 0.5265 0.9313 0.7158 0.010 Uiso 1 1 calc R . . . .
O54 O 0.8562(2) 0.71996(11) 0.42419(10) 0.0183(6) Uani 1 1 d D U . . .
H54A H 0.9126(17) 0.7142(19) 0.4166(16) 0.028 Uiso 1 1 d DR . . . .
H54B H 0.852(3) 0.7432(15) 0.4474(12) 0.028 Uiso 1 1 d DR . . . .

loop_
_atom_site_aniso_label
_atom_site_aniso_U_11
_atom_site_aniso_U_22
_atom_site_aniso_U_33
_atom_site_aniso_U_23
_atom_site_aniso_U_13
_atom_site_aniso_U_12
Cd1 0.02541(16) 0.01441(14) 0.01139(14) 0.00461(10) -0.00608(11) -0.00329(11)
Cd2 0.02033(15) 0.01085(13) 0.00632(13) 0.00087(10) -0.00122(10) 0.00313(10)
Cd3 0.02691(16) 0.01365(14) 0.00788(13) -0.00076(10) -0.00225(11) 0.00254(11)
Cd4 0.01912(15) 0.01387(13) 0.00707(13) 0.00082(10) -0.00155(10) -0.00219(10)
O1 0.0202(14) 0.0106(12) 0.0126(13) 0.0033(10) -0.0024(10) -0.0047(10)
O2 0.0266(15) 0.0292(15) 0.0097(13) 0.0069(11) -0.0033(11) -0.0099(12)
O3 0.0213(14) 0.0061(11) 0.0097(12) 0.0016(9) 0.0026(10) -0.0025(10)
O4 0.0245(14) 0.0077(11) 0.0111(13) 0.0012(10) 0.0024(10) -0.0007(10)
O5 0.0285(15) 0.0117(12) 0.0104(13) -0.0026(10) 0.0055(11) 0.0033(11)
O6 0.104(3) 0.0181(15) 0.0204(17) -0.0012(13) 0.0303(18) -0.0056(17)
O7 0.0227(14) 0.0165(12) 0.0072(12) 0.0005(10) -0.0023(10) -0.0049(11)
O8 0.0223(15) 0.0287(15) 0.0102(13) 0.0011(11) 0.0020(11) -0.0013(12)
O9 0.0263(15) 0.0086(11) 0.0080(12) -0.0022(10) 0.0009(10) 0.0060(10)
O10 0.0296(16) 0.0156(13) 0.0098(13) 0.0023(10) 0.0036(11) 0.0046(11)
O11 0.0224(14) 0.0064(11) 0.0132(13) 0.0029(10) 0.0055(10) -0.0011(10)
O12 0.096(3) 0.0176(15) 0.0148(15) -0.0051(12) 0.0155(16) -0.0228(16)
O13 0.0399(17) 0.0149(13) 0.0095(13) -0.0026(10) -0.0072(12) 0.0015(12)
O14 0.0302(15) 0.0110(12) 0.0112(13) -0.0013(10) 0.0037(11) 0.0020(11)
O15 0.0294(18) 0.0300(16) 0.047(2) -0.0023(15) -0.0008(15) -0.0074(13)
O16 0.0409(19) 0.0285(16) 0.0239(16) 0.0003(13) 0.0040(14) 0.0106(14)
O17 0.070(3) 0.0250(18) 0.123(3) 0.007(2) 0.050(2) -0.0028(18)
O18 0.0339(16) 0.0060(11) 0.0192(14) -0.0016(10) 0.0042(12) -0.0051(11)
O19 0.050(2) 0.0140(13) 0.0186(15) -0.0036(12) -0.0073(13) -0.0032(13)
O20 0.0280(15) 0.0065(11) 0.0095(12) 0.0019(9) 0.0021(10) 0.0001(10)
O21 0.0308(15) 0.0112(12) 0.0105(13) 0.0015(10) -0.0035(11) -0.0026(11)
O22 0.0205(14) 0.0170(13) 0.0145(13) -0.0012(10) -0.0015(11) 0.0030(11)
O23 0.0276(16) 0.0180(14) 0.0328(17) 0.0081(12) 0.0086(13) 0.0049(12)
O24 0.0324(17) 0.0349(16) 0.0138(14) 0.0049(12) 0.0013(12) 0.0175(13)
O25 0.0437(18) 0.0078(12) 0.0180(14) 0.0005(11) 0.0054(13) -0.0085(12)
O26 0.0362(17) 0.0115(12) 0.0196(15) -0.0032(11) 0.0052(12) -0.0029(12)
O27 0.0247(15) 0.0126(13) 0.0147(13) 0.0043(10) 0.0003(11) 0.0003(11)
O28 0.0392(17) 0.0187(13) 0.0058(12) 0.0021(10) -0.0015(11) 0.0021(12)
O29 0.0328(16) 0.0063(11) 0.0141(13) -0.0011(10) 0.0054(11) -0.0053(11)
O30 0.0236(15) 0.0123(12) 0.0152(13) -0.0048(10) 0.0054(11) -0.0035(10)
O31 0.0281(15) 0.0279(14) 0.0076(13) 0.0023(11) -0.0012(11) -0.0082(12)
O32 0.0222(14) 0.0130(12) 0.0089(12) 0.0002(10) -0.0005(10) -0.0072(10)
O33 0.0361(16) 0.0157(13) 0.0091(13) 0.0012(10) -0.0052(11) -0.0038(11)
O34 0.0260(15) 0.0113(12) 0.0120(13) 0.0017(10) 0.0047(11) 0.0032(11)
O35 0.0364(17) 0.0077(12) 0.0223(15) -0.0009(11) 0.0014(12) -0.0091(11)
O36 0.070(2) 0.0243(16) 0.0146(15) -0.0071(13) -0.0017(15) -0.0100(15)
O37 0.0263(15) 0.0233(14) 0.0097(13) -0.0009(11) 0.0037(11) 0.0015(11)
O38 0.0235(14) 0.0153(12) 0.0105(13) 0.0015(10) -0.0006(10) -0.0056(11)
O39 0.062(2) 0.0167(14) 0.0169(15) 0.0056(12) 0.0148(14) 0.0127(14)
O40 0.0317(16) 0.0082(12) 0.0148(13) -0.0019(10) 0.0020(12) 0.0068(11)
O41 0.0228(14) 0.0073(11) 0.0116(13) 0.0020(10) 0.0039(10) -0.0015(10)
O42 0.0262(15) 0.0074(11) 0.0134(13) 0.0005(10) 0.0043(11) 0.0019(10)
O43 0.055(2) 0.0331(18) 0.043(2) 0.0059(16) 0.0113(17) -0.0194(16)
O44 0.0400(19) 0.0340(16) 0.0165(15) 0.0037(13) 0.0012(13) 0.0145(14)
O45 0.0220(16) 0.0254(15) 0.0463(19) 0.0107(14) 0.0078(14) 0.0060(12)
O46 0.0335(16) 0.0091(12) 0.0097(13) -0.0017(10) 0.0053(11) 0.0071(11)
O47 0.055(2) 0.0173(14) 0.0149(15) 0.0041(12) 0.0143(13) 0.0129(13)
O48 0.0208(14) 0.0044(11) 0.0132(13) 0.0011(9) 0.0021(10) -0.0004(10)
O49 0.0222(14) 0.0072(11) 0.0087(12) -0.0004(10) 0.0019(10) 0.0007(10)
O50 0.0203(15) 0.0229(14) 0.0288(16) 0.0128(12) -0.0021(12) -0.0003(12)
O51 0.061(2) 0.0443(19) 0.0205(16) 0.0034(15) -0.0042(15) 0.0322(17)
O52 0.062(3) 0.021(2) 0.010(3) -0.0008(19) -0.010(2) -0.019(2)
O52A 0.054(8) 0.052(8) 0.063(14) 0.005(8) 0.004(7) -0.027(6)
O53 0.210(11) 0.190(10) 0.147(8) -0.125(8) 0.026(8) 0.025(8)
O55 0.0331(18) 0.0240(16) 0.0287(17) 0.0017(13) 0.0024(14) 0.0014(13)
C1 0.0130(18) 0.0114(16) 0.0136(18) 0.0053(14) 0.0000(14) 0.0028(14)
C2 0.0101(17) 0.0128(17) 0.0103(17) 0.0019(14) 0.0029(13) -0.0003(13)
C3 0.0094(17) 0.0120(17) 0.0092(17) 0.0010(13) 0.0036(13) -0.0002(13)
C4 0.0110(17) 0.0075(15) 0.0110(17) 0.0023(13) -0.0024(13) 0.0007(13)
C5 0.0095(17) 0.0116(16) 0.0061(16) -0.0008(13) -0.0003(13) 0.0020(13)
C6 0.0086(17) 0.0095(16) 0.0095(17) 0.0013(13) -0.0012(13) 0.0005(13)
C7 0.0084(17) 0.0099(16) 0.0108(18) 0.0019(14) -0.0009(13) 0.0012(13)
C8 0.0113(17) 0.0089(15) 0.0111(17) 0.0002(13) -0.0031(13) 0.0008(13)
C9 0.0121(18) 0.0117(17) 0.0101(17) -0.0018(14) -0.0035(14) 0.0013(14)
C10 0.029(2) 0.0139(18) 0.0104(18) 0.0012(15) 0.0041(16) -0.0025(16)
C11 0.0119(17) 0.0121(17) 0.0093(17) 0.0030(14) -0.0010(13) 0.0003(13)
C12 0.0125(18) 0.0089(16) 0.0090(17) 0.0052(13) 0.0015(13) 0.0023(13)
C13 0.0100(17) 0.0107(16) 0.0094(17) 0.0011(13) 0.0020(13) -0.0021(13)
C14 0.0140(18) 0.0061(16) 0.0150(18) 0.0012(14) 0.0039(14) -0.0017(13)
C15 0.0102(17) 0.0128(17) 0.0127(18) 0.0076(14) 0.0004(14) 0.0003(13)
C16 0.0062(17) 0.0120(16) 0.0129(18) 0.0011(14) 0.0014(13) 0.0005(13)
C17 0.0100(17) 0.0093(16) 0.0130(18) 0.0015(14) -0.0002(14) -0.0005(13)
C18 0.0079(17) 0.0116(16) 0.0123(18) 0.0026(14) 0.0017(13) 0.0007(13)
C19 0.0119(18) 0.0136(17) 0.0118(18) 0.0021(14) -0.0003(14) 0.0013(14)
C20 0.0168(19) 0.0038(15) 0.0114(18) 0.0031(13) -0.0016(14) 0.0030(13)
C21 0.0108(17) 0.0106(16) 0.0096(17) 0.0015(13) 0.0013(13) -0.0010(13)
C22 0.0144(18) 0.0070(16) 0.0103(17) -0.0005(13) 0.0014(14) -0.0004(13)
C23 0.0123(17) 0.0098(16) 0.0087(17) -0.0004(13) -0.0042(13) 0.0004(13)
C24 0.0103(17) 0.0094(16) 0.0087(17) 0.0008(13) -0.0004(13) 0.0001(13)
C25 0.0094(17) 0.0098(16) 0.0097(17) -0.0001(13) -0.0043(13) 0.0007(13)
C26 0.0122(18) 0.0111(16) 0.0099(18) -0.0012(14) -0.0019(14) 0.0004(13)
C27 0.0109(17) 0.0063(15) 0.0106(17) 0.0000(13) -0.0024(13) -0.0002(13)
C28 0.0137(18) 0.0106(16) 0.0091(17) 0.0019(13) -0.0010(14) -0.0024(13)
C29 0.020(2) 0.0134(17) 0.0093(17) -0.0020(14) -0.0030(14) -0.0038(15)
C30 0.0157(18) 0.0088(16) 0.0080(17) -0.0035(13) 0.0021(14) -0.0003(13)
C31 0.0170(19) 0.0085(16) 0.0092(17) 0.0035(13) -0.0012(14) -0.0011(14)
C32 0.0122(18) 0.0090(16) 0.0080(17) -0.0015(13) 0.0014(13) -0.0017(13)
C33 0.0121(18) 0.0067(15) 0.0137(18) -0.0005(13) 0.0021(14) 0.0006(13)
C34 0.0139(18) 0.0105(16) 0.0123(18) 0.0034(14) 0.0001(14) -0.0003(14)
C35 0.0101(17) 0.0098(16) 0.0133(18) -0.0011(14) -0.0005(14) 0.0004(13)
C36 0.0161(19) 0.0085(16) 0.0140(18) -0.0008(14) 0.0010(14) 0.0001(14)
C37 0.0123(18) 0.0146(17) 0.0122(18) 0.0013(14) -0.0012(14) 0.0025(14)
C38 0.0172(19) 0.0098(17) 0.0127(18) -0.0003(14) -0.0006(14) 0.0005(14)
C39 0.0131(18) 0.0147(17) 0.0111(18) -0.0040(14) -0.0026(14) -0.0011(14)
C40 0.0082(17) 0.0129(17) 0.0153(18) -0.0002(14) -0.0006(14) 0.0013(13)
C41 0.0151(19) 0.0135(17) 0.0142(19) -0.0029(15) -0.0031(14) 0.0022(14)
C42 0.0119(18) 0.0096(16) 0.0138(18) 0.0023(14) 0.0002(14) -0.0007(13)
C43 0.0088(17) 0.0146(17) 0.0105(17) -0.0022(14) -0.0001(13) -0.0007(13)
C44 0.0109(17) 0.0073(16) 0.0181(19) -0.0002(14) 0.0016(14) -0.0003(13)
C45 0.0115(18) 0.0110(17) 0.0171(19) -0.0003(15) 0.0022(14) 0.0009(14)
C46 0.0130(18) 0.0074(16) 0.0121(17) 0.0027(13) 0.0031(14) 0.0012(13)
C47 0.0079(17) 0.0174(18) 0.0127(18) 0.0023(15) 0.0010(13) 0.0024(14)
C48 0.0085(17) 0.0149(17) 0.0086(17) 0.0000(14) 0.0028(13) 0.0006(13)
C49 0.0113(17) 0.0146(17) 0.0075(17) -0.0017(14) 0.0009(13) -0.0003(14)
C50 0.0084(17) 0.0109(16) 0.0104(17) -0.0009(13) 0.0026(13) -0.0006(13)
C51 0.0130(18) 0.0088(16) 0.0133(18) 0.0009(14) -0.0024(14) 0.0013(13)
C52 0.0102(17) 0.0098(16) 0.0089(17) 0.0042(13) 0.0016(13) 0.0003(13)
C53 0.0087(16) 0.0077(15) 0.0069(16) 0.0013(13) 0.0002(13) 0.0004(13)
C54 0.0083(17) 0.0072(15) 0.0121(17) 0.0006(13) 0.0001(13) -0.0003(13)
C55 0.0059(16) 0.0093(16) 0.0092(17) 0.0004(13) 0.0031(13) -0.0008(13)
C56 0.0139(18) 0.0068(15) 0.0080(17) 0.0026(13) -0.0004(13) 0.0004(13)
C57 0.0111(17) 0.0076(16) 0.0109(17) 0.0004(13) 0.0018(13) 0.0017(13)
C58 0.0116(17) 0.0060(15) 0.0074(16) -0.0001(13) 0.0019(13) -0.0026(13)
C59 0.0149(18) 0.0077(16) 0.0086(17) 0.0016(13) -0.0012(14) 0.0031(13)
C60 0.0120(18) 0.0138(17) 0.0112(18) 0.0015(14) 0.0003(14) 0.0005(14)
C61 0.0114(18) 0.0134(17) 0.0114(18) 0.0023(14) 0.0014(14) 0.0017(14)
C62 0.0136(18) 0.0126(17) 0.0102(17) 0.0010(14) -0.0004(14) -0.0023(14)
C63 0.0103(17) 0.0100(16) 0.0156(18) 0.0004(14) -0.0018(14) 0.0003(13)
C64 0.019(2) 0.0123(17) 0.0165(19) 0.0016(15) -0.0051(15) -0.0027(15)
C65 0.0117(17) 0.0117(16) 0.0118(18) 0.0043(14) 0.0021(14) -0.0004(14)
C66 0.0096(17) 0.0096(16) 0.0132(18) 0.0026(14) 0.0000(13) 0.0008(13)
C67 0.0143(18) 0.0078(16) 0.0129(18) -0.0007(14) -0.0004(14) 0.0015(13)
C68 0.0099(17) 0.0095(16) 0.0107(17) -0.0001(13) 0.0029(13) -0.0011(13)
C69 0.0126(17) 0.0097(16) 0.0089(17) 0.0036(13) -0.0007(13) 0.0001(13)
C70 0.0100(17) 0.0072(15) 0.0124(17) 0.0010(13) 0.0027(13) -0.0003(13)
C71 0.0134(18) 0.0107(16) 0.0096(17) 0.0017(14) 0.0012(14) -0.0001(14)
C72 0.0142(11) 0.0102(10) 0.0117(10) 0.0019(8) 0.0000(8) 0.0015(8)
C73 0.0198(19) 0.0080(16) 0.0122(18) 0.0065(14) -0.0011(14) -0.0010(14)
C74 0.0188(19) 0.0064(15) 0.0114(18) 0.0032(13) 0.0020(14) -0.0010(14)
C75 0.0134(18) 0.0080(16) 0.0101(17) 0.0014(13) -0.0039(14) 0.0013(13)
C76 0.0093(17) 0.0095(16) 0.0113(17) 0.0030(13) -0.0011(13) 0.0011(13)
C77 0.0131(18) 0.0099(16) 0.0127(18) -0.0014(14) -0.0021(14) 0.0011(13)
C78 0.022(2) 0.0112(17) 0.0127(19) 0.0011(14) 0.0001(15) 0.0028(15)
C79 0.0126(18) 0.0060(15) 0.0155(18) -0.0001(14) -0.0047(14) 0.0020(13)
C80 0.0076(17) 0.0111(16) 0.0124(18) 0.0017(14) -0.0012(13) -0.0016(13)
C81 0.0094(17) 0.0071(15) 0.0142(18) 0.0017(14) -0.0010(14) 0.0023(13)
C82 0.0100(17) 0.0092(16) 0.0120(17) -0.0010(13) -0.0013(13) 0.0004(13)
C83 0.0109(17) 0.0104(16) 0.0089(17) 0.0064(13) 0.0014(13) 0.0005(13)
C84 0.0119(17) 0.0057(15) 0.0126(18) 0.0018(13) 0.0025(14) -0.0001(13)
C85 0.0102(17) 0.0058(15) 0.0099(17) 0.0008(13) -0.0032(13) 0.0019(13)
C86 0.0122(17) 0.0093(16) 0.0091(17) 0.0032(13) -0.0011(13) 0.0019(13)
C87 0.0137(18) 0.0097(16) 0.0091(17) -0.0018(13) -0.0017(14) 0.0006(13)
C88 0.0139(18) 0.0164(18) 0.0088(17) 0.0015(14) 0.0002(14) 0.0043(14)
C89 0.0102(17) 0.0088(15) 0.0108(17) 0.0003(13) -0.0020(13) 0.0007(13)
C90 0.0084(17) 0.0086(16) 0.0084(17) 0.0002(13) -0.0007(13) 0.0003(13)
C91 0.0078(16) 0.0076(15) 0.0112(18) 0.0023(13) -0.0021(13) -0.0005(13)
C92 0.0099(17) 0.0098(16) 0.0058(16) -0.0010(13) -0.0022(13) 0.0016(13)
O54 0.0215(15) 0.0156(13) 0.0180(14) -0.0038(11) 0.0022(12) 0.0018(11)

loop_
_atom_type_symbol
_atom_type_description
_atom_type_scat_dispersion_real
_atom_type_scat_dispersion_imag
_atom_type_scat_source
C C 0.0030 0.0020 'International Tables Vol C Tables 4.2.6.8 and 6.1.1.4'
H H 0.0000 0.0000 'International Tables Vol C Tables 4.2.6.8 and 6.1.1.4'
Cd Cd -0.8080 1.2020 'International Tables Vol C Tables 4.2.6.8 and 6.1.1.4'
O O 0.0110 0.0060 'International Tables Vol C Tables 4.2.6.8 and 6.1.1.4'

loop_
_geom_angle_atom_site_label_1
_geom_angle_atom_site_label_2
_geom_angle_atom_site_label_3
_geom_angle
_geom_angle_site_symmetry_1
_geom_angle_site_symmetry_3
O1 Cd1 O27 169.27(9) . .
O1 Cd1 C1 27.49(9) . .
O1 Cd1 C47 155.16(9) . .
O2 Cd1 O1 54.44(8) . .
O2 Cd1 O27 121.16(9) . .
O2 Cd1 O51 85.17(11) . .
O2 Cd1 O52A 147.8(5) . .
O2 Cd1 C1 26.95(9) . .
O2 Cd1 C47 102.05(10) . .
O27 Cd1 C1 147.31(10) . .
O27 Cd1 C47 26.96(9) . .
O28 Cd1 O1 129.35(9) . .
O28 Cd1 O2 80.62(9) . .
O28 Cd1 O27 53.52(8) . .
O28 Cd1 O50 81.22(10) . .
O28 Cd1 O51 103.83(11) . .
O28 Cd1 O52A 130.5(6) . .
O28 Cd1 C1 105.04(10) . .
O28 Cd1 C47 26.61(10) . .
O50 Cd1 O1 88.92(9) . .
O50 Cd1 O2 105.50(10) . .
O50 Cd1 O27 101.81(9) . .
O50 Cd1 O51 168.93(11) . .
O50 Cd1 O52A 89.7(4) . .
O50 Cd1 C1 97.93(10) . .
O50 Cd1 C47 90.53(10) . .
O51 Cd1 O1 95.15(9) . .
O51 Cd1 O27 74.33(9) . .
O51 Cd1 O52A 79.5(4) . .
O51 Cd1 C1 90.32(11) . .
O51 Cd1 C47 90.06(10) . .
O52 Cd1 O1 77.68(18) . .
O52 Cd1 O2 130.93(17) . .
O52 Cd1 O27 103.88(19) . .
O52 Cd1 O28 147.21(16) . .
O52 Cd1 O50 81.29(16) . .
O52 Cd1 O51 89.52(18) . .
O52 Cd1 C1 104.68(18) . .
O52 Cd1 C47 126.74(18) . .
O52A Cd1 O1 98.7(6) . .
O52A Cd1 O27 81.7(6) . .
O52A Cd1 C1 124.4(6) . .
O52A Cd1 C47 106.1(6) . .
C1 Cd1 C47 128.58(10) . .
O7 Cd2 O8 54.03(9) . .
O7 Cd2 O20 153.36(8) . .
O7 Cd2 O21 99.20(8) . .
O7 Cd2 O23 99.07(9) . .
O7 Cd2 C19 126.09(9) . .
O7 Cd2 C20 27.27(10) . .
O8 Cd2 C19 98.79(9) . .
O8 Cd2 C20 26.76(9) . .
O20 Cd2 O8 117.32(9) . .
O20 Cd2 O21 54.67(8) . .
O20 Cd2 O23 102.63(9) . .
O20 Cd2 C19 27.58(9) . .
O20 Cd2 C20 139.11(9) . .
O21 Cd2 O8 79.01(9) . .
O21 Cd2 O23 148.87(9) . .
O21 Cd2 C19 27.09(9) . .
O21 Cd2 C20 88.79(9) . .
O22 Cd2 O7 87.17(9) . .
O22 Cd2 O8 134.03(9) . .
O22 Cd2 O20 85.50(9) . .
O22 Cd2 O21 85.01(9) . .
O22 Cd2 O23 70.97(9) . .
O22 Cd2 O24 145.99(10) . .
O22 Cd2 C19 84.26(10) . .
O22 Cd2 C20 111.41(10) . .
O23 Cd2 O8 132.01(9) . .
O23 Cd2 C19 127.24(10) . .
O23 Cd2 C20 117.92(10) . .
O24 Cd2 O7 114.60(9) . .
O24 Cd2 O8 78.87(10) . .
O24 Cd2 O20 84.61(9) . .
O24 Cd2 O21 114.68(10) . .
O24 Cd2 O23 79.62(10) . .
O24 Cd2 C19 100.95(10) . .
O24 Cd2 C20 97.12(10) . .
C19 Cd2 C20 114.35(10) . .
O13 Cd3 O14 54.58(8) . .
O13 Cd3 O17 150.95(14) . .
O13 Cd3 O37 76.67(9) . 1_453
O13 Cd3 C38 26.95(9) . .
O13 Cd3 C72 86.13(9) . 1_453
O14 Cd3 O37 110.24(8) . 1_453
O14 Cd3 C38 27.64(9) . .
O14 Cd3 C72 132.56(9) . 1_453
O15 Cd3 O13 83.94(11) . .
O15 Cd3 O14 87.97(11) . .
O15 Cd3 O17 73.79(13) . .
O15 Cd3 O37 136.67(10) . 1_453
O15 Cd3 O38 93.07(11) . 1_453
O15 Cd3 C38 85.70(11) . .
O15 Cd3 C72 115.87(11) . 1_453
O16 Cd3 O13 116.69(11) . .
O16 Cd3 O14 83.04(10) . .
O16 Cd3 O15 144.94(11) . .
O16 Cd3 O17 76.07(13) . .
O16 Cd3 O37 77.83(10) . 1_453
O16 Cd3 O38 110.92(10) . 1_453
O16 Cd3 C38 100.65(11) . .
O16 Cd3 C72 94.62(10) . 1_453
O17 Cd3 O14 105.28(13) . .
O17 Cd3 O37 132.37(13) . 1_453
O17 Cd3 C38 130.24(14) . .
O17 Cd3 C72 120.16(14) . 1_453
O37 Cd3 C38 93.29(9) 1_453 .
O37 Cd3 C72 25.91(9) 1_453 1_453
O38 Cd3 O13 96.51(9) 1_453 .
O38 Cd3 O14 150.83(9) 1_453 .
O38 Cd3 O17 102.98(13) 1_453 .
O38 Cd3 O37 52.14(8) 1_453 1_453
O38 Cd3 C38 123.34(9) 1_453 .
O38 Cd3 C72 26.24(10) 1_453 1_453
C38 Cd3 C72 109.60(10) . 1_453
O31 Cd4 O34 118.56(9) . .
O31 Cd4 C59 26.71(9) . .
O31 Cd4 C60 98.00(9) . .
O32 Cd4 O31 54.13(8) . .
O32 Cd4 O34 171.92(8) . .
O32 Cd4 O45 87.49(10) . .
O32 Cd4 C59 27.43(9) . .
O32 Cd4 C60 144.82(9) . .
O33 Cd4 O31 76.88(9) . .
O33 Cd4 O32 117.81(8) . .
O33 Cd4 O34 54.61(8) . .
O33 Cd4 O44 107.13(11) . .
O33 Cd4 O45 75.68(10) . .
O33 Cd4 C59 97.11(9) . .
O33 Cd4 C60 27.06(9) . .
O34 Cd4 C59 145.10(10) . .
O34 Cd4 C60 27.55(9) . .
O43 Cd4 O31 139.37(11) . .
O43 Cd4 O32 93.44(11) . .
O43 Cd4 O33 143.69(11) . .
O43 Cd4 O34 94.64(11) . .
O43 Cd4 O44 82.74(12) . .
O43 Cd4 O45 88.59(12) . .
O43 Cd4 C59 117.96(11) . .
O43 Cd4 C60 120.11(12) . .
O44 Cd4 O31 80.70(10) . .
O44 Cd4 O32 100.61(9) . .
O44 Cd4 O34 80.40(9) . .
O44 Cd4 O45 168.44(11) . .
O44 Cd4 C59 91.09(10) . .
O44 Cd4 C60 94.34(10) . .
O45 Cd4 O31 110.82(10) . .
O45 Cd4 O34 92.74(10) . .
O45 Cd4 C59 99.75(10) . .
O45 Cd4 C60 83.37(10) . .
C60 Cd4 C59 121.91(10) . .
C1 O1 Cd1 91.4(2) . .
C1 O2 Cd1 93.6(2) . .
C7 O3 H3 109.5 . .
C10 O5 H5 109.5 . .
C20 O7 Cd2 94.8(2) . .
C20 O8 Cd2 90.0(2) . .
C26 O9 H9 109.5 . .
C29 O11 H11 109.5 . .
C38 O13 Cd3 94.8(2) . .
C38 O14 Cd3 90.8(2) . .
Cd3 O15 H15A 110.0 . .
Cd3 O15 H15B 117.3 . .
H15A O15 H15B 108.8 . .
Cd3 O16 H16A 116.1 . .
Cd3 O16 H16B 116.2 . .
H16A O16 H16B 102.4 . .
Cd3 O17 H17A 122.5 . .
Cd3 O17 H17B 119.4 . .
H17A O17 H17B 115.0 . .
C41 O18 H18 109.5 . .
C19 O20 Cd2 92.3(2) . .
C19 O21 Cd2 92.3(2) . .
Cd2 O22 H22A 100.3 . .
Cd2 O22 H22B 98.9 . .
H22A O22 H22B 121.4 . .
Cd2 O23 H23A 96.9 . .
Cd2 O23 H23B 120.8 . .
H23A O23 H23B 111.4 . .
Cd2 O24 H24A 126.7 . .
Cd2 O24 H24B 122.4 . .
H24A O24 H24B 106.7 . .
C45 O25 H25 109.5 . .
C47 O27 Cd1 83.6(2) . .
C47 O28 Cd1 101.0(2) . .
C51 O29 H29 109.5 . .
C59 O31 Cd4 91.1(2) . .
C59 O32 Cd4 95.1(2) . .
C60 O33 Cd4 97.4(2) . .
C60 O34 Cd4 87.3(2) . .
C64 O35 H35 109.5 . .
C72 O37 Cd3 84.1(2) . 1_657
C72 O38 Cd3 102.3(2) . 1_657
C78 O40 H40 109.5 . .
C81 O41 H41 109.5 . .
Cd4 O43 H43A 108.6 . .
Cd4 O43 H43B 121.2 . .
H43A O43 H43B 123.2 . .
Cd4 O44 H44A 123.6 . .
Cd4 O44 H44B 117.2 . .
H44A O44 H44B 110.7 . .
Cd4 O45 H45A 122.8 . .
Cd4 O45 H45B 142.1 . .
H45A O45 H45B 95.0 . .
C88 O46 H46 109.5 . .
C91 O48 H48 109.5 . .
Cd1 O50 H50A 119.3 . .
Cd1 O50 H50B 131.6 . .
H50A O50 H50B 101.4 . .
Cd1 O51 H51A 139.1 . .
Cd1 O51 H51B 117.1 . .
H51A O51 H51B 103.8 . .
Cd1 O52 H52A 144.2 . .
Cd1 O52 H52B 110.7 . .
H52A O52 H52B 103.4 . .
Cd1 O52A H52C 111.5 . .
Cd1 O52A H52D 111.9 . .
H52C O52A H52D 107.6 . .
H53A O53 H53B 109.4 . .
H55A O55 H55B 110(5) . .
O1 C1 Cd1 61.08(18) . .
O1 C1 C2 119.4(3) . .
O2 C1 Cd1 59.41(18) . .
O2 C1 O1 120.5(3) . .
O2 C1 C2 120.0(3) . .
C2 C1 Cd1 176.4(2) . .
C3 C2 C1 123.8(3) . .
C15 C2 C1 116.5(3) . .
C15 C2 C3 119.4(3) . .
C2 C3 C4 123.8(3) . .
C12 C3 C2 118.6(3) . .
C12 C3 C4 117.6(3) . .
C5 C4 C3 118.4(3) . .
C5 C4 C11 118.6(3) . .
C11 C4 C3 123.0(3) . .
C4 C5 H5A 119.4 . .
C6 C5 C4 121.2(3) . .
C6 C5 H5A 119.4 . .
C5 C6 C7 118.4(3) . .
C8 C6 C5 119.9(3) . .
C8 C6 C7 121.7(3) . .
O3 C7 C6 113.9(3) . .
O4 C7 O3 123.2(3) . .
O4 C7 C6 122.8(3) . .
C6 C8 H8 120.2 . .
C6 C8 C9 119.6(3) . .
C9 C8 H8 120.2 . .
C8 C9 C10 120.4(3) . .
C8 C9 C11 120.5(3) . .
C11 C9 C10 119.0(3) . .
O5 C10 C9 113.2(3) . .
O6 C10 O5 123.7(3) . .
O6 C10 C9 123.1(3) . .
C4 C11 H11A 119.9 . .
C9 C11 C4 120.1(3) . .
C9 C11 H11A 119.9 . .
C3 C12 H12 118.9 . .
C3 C12 C13 122.3(3) . .
C13 C12 H12 118.9 . .
C12 C13 C16 120.0(3) . .
C14 C13 C12 118.0(3) . .
C14 C13 C16 122.0(3) . .
C13 C14 H14 119.8 . .
C15 C14 C13 120.3(3) . .
C15 C14 H14 119.8 . .
C2 C15 H15 119.6 . .
C14 C15 C2 120.9(3) . .
C14 C15 H15 119.6 . .
C17 C16 C13 121.3(3) . .
C17 C16 C46 117.5(3) . .
C46 C16 C13 121.2(3) . .
C16 C17 H17 118.8 . .
C16 C17 C18 122.4(3) . .
C18 C17 H17 118.8 . .
C17 C18 C19 119.4(3) . .
C43 C18 C17 119.7(3) . .
C43 C18 C19 120.8(3) . .
O20 C19 Cd2 60.08(17) . .
O20 C19 C18 119.7(3) . .
O21 C19 Cd2 60.60(18) . .
O21 C19 O20 120.7(3) . .
O21 C19 C18 119.6(3) . .
C18 C19 Cd2 178.6(2) . .
O7 C20 Cd2 57.88(17) . .
O7 C20 C21 118.1(3) . .
O8 C20 Cd2 63.24(18) . .
O8 C20 O7 121.1(3) . .
O8 C20 C21 120.7(3) . .
C21 C20 Cd2 176.0(2) . .
C22 C21 C20 121.6(3) . .
C34 C21 C20 118.9(3) . .
C34 C21 C22 119.3(3) . .
C21 C22 C23 123.4(3) . .
C31 C22 C21 118.7(3) . .
C31 C22 C23 117.9(3) . .
C24 C23 C22 123.7(3) . .
C30 C23 C22 117.8(3) . .
C30 C23 C24 118.5(3) . .
C23 C24 H24 120.0 . .
C23 C24 C25 120.1(3) . .
C25 C24 H24 120.0 . .
C24 C25 C26 117.6(3) . .
C27 C25 C24 120.7(3) . .
C27 C25 C26 121.7(3) . .
O9 C26 C25 113.4(3) . .
O10 C26 O9 123.2(3) . .
O10 C26 C25 123.4(3) . .
C25 C27 H27 120.4 . .
C28 C27 C25 119.2(3) . .
C28 C27 H27 120.4 . .
C27 C28 C29 123.7(3) . .
C27 C28 C30 119.8(3) . .
C30 C28 C29 116.5(3) . .
O11 C29 C28 115.2(3) . .
O12 C29 O11 122.4(3) . .
O12 C29 C28 122.4(3) . .
C23 C30 C28 121.8(3) . .
C23 C30 H30 119.1 . .
C28 C30 H30 119.1 . .
C22 C31 H31 118.8 . .
C22 C31 C32 122.4(3) . .
C32 C31 H31 118.8 . .
C31 C32 C35 119.5(3) . .
C33 C32 C31 117.7(3) . .
C33 C32 C35 122.8(3) . .
C32 C33 H33 119.6 . .
C34 C33 C32 120.7(3) . .
C34 C33 H33 119.6 . .
C21 C34 H34 119.5 . .
C33 C34 C21 121.0(3) . .
C33 C34 H34 119.5 . .
C36 C35 C32 120.3(3) . .
C36 C35 C42 117.5(3) . .
C42 C35 C32 122.2(3) . .
C35 C36 H36 118.8 . .
C35 C36 C37 122.4(3) . .
C37 C36 H36 118.8 . .
C36 C37 C38 120.3(3) . .
C39 C37 C36 119.3(3) . .
C39 C37 C38 120.4(3) . .
O13 C38 Cd3 58.27(18) . .
O13 C38 O14 119.8(3) . .
O13 C38 C37 120.2(3) . .
O14 C38 Cd3 61.51(18) . .
O14 C38 C37 120.1(3) . .
C37 C38 Cd3 178.4(2) . .
C37 C39 H39 120.3 . .
C37 C39 C40 119.3(3) . .
C40 C39 H39 120.3 . .
C39 C40 C41 118.9(3) . .
C39 C40 C42 120.7(3) . .
C42 C40 C41 120.3(3) . .
O18 C41 C40 112.0(3) . .
O19 C41 O18 122.9(3) . .
O19 C41 C40 125.1(3) . .
C35 C42 H42 119.6 . .
C40 C42 C35 120.8(3) . .
C40 C42 H42 119.6 . .
C18 C43 H43 120.7 . .
C18 C43 C44 118.6(3) . .
C44 C43 H43 120.7 . .
C43 C44 C45 119.6(3) . .
C46 C44 C43 121.2(3) . .
C46 C44 C45 119.1(3) . .
O25 C45 C44 110.8(3) . .
O26 C45 O25 123.5(3) . .
O26 C45 C44 125.7(3) . .
C16 C46 H46A 119.8 . .
C44 C46 C16 120.4(3) . .
C44 C46 H46A 119.8 . .
O27 C47 Cd1 69.44(19) . .
O27 C47 O28 121.7(3) . .
O27 C47 C48 120.8(3) . .
O28 C47 Cd1 52.38(17) . .
O28 C47 C48 117.6(3) . .
C48 C47 Cd1 168.6(2) . .
C49 C48 C47 119.3(3) . .
C54 C48 C47 120.8(3) . .
C54 C48 C49 119.9(3) . .
C48 C49 H49 120.6 . .
C50 C49 C48 118.7(3) . .
C50 C49 H49 120.6 . .
C49 C50 C51 118.3(3) . .
C49 C50 C52 121.1(3) . .
C52 C50 C51 120.4(3) . .
O29 C51 C50 111.5(3) . .
O30 C51 O29 123.8(3) . .
O30 C51 C50 124.7(3) . .
C50 C52 H52 119.8 . .
C53 C52 C50 120.4(3) . .
C53 C52 H52 119.8 . .
C52 C53 C55 122.4(3) . .
C54 C53 C52 117.4(3) . .
C54 C53 C55 120.2(3) . .
C48 C54 C53 122.3(3) . .
C48 C54 H54 118.9 . .
C53 C54 H54 118.9 . .
C56 C55 C53 120.8(3) . .
C56 C55 C84 117.4(3) . .
C84 C55 C53 121.8(3) . .
C55 C56 H56 118.7 . .
C57 C56 C55 122.6(3) . .
C57 C56 H56 118.7 . .
C56 C57 C58 118.2(3) . .
C56 C57 C85 119.4(3) . .
C58 C57 C85 122.4(3) . .
C57 C58 C59 123.1(3) . .
C83 C58 C57 119.4(3) . .
C83 C58 C59 117.4(3) . .
O31 C59 Cd4 62.19(18) . .
O31 C59 O32 119.6(3) . .
O31 C59 C58 120.1(3) . .
O32 C59 Cd4 57.49(17) . .
O32 C59 C58 120.2(3) . .
C58 C59 Cd4 175.5(2) . .
O33 C60 Cd4 55.49(17) . .
O33 C60 O34 120.6(3) . .
O33 C60 C61 118.1(3) . .
O34 C60 Cd4 65.11(18) . .
O34 C60 C61 121.3(3) . .
C61 C60 Cd4 173.3(2) . .
C62 C61 C60 119.3(3) . .
C67 C61 C60 121.1(3) . .
C67 C61 C62 119.6(3) . .
C61 C62 H62 120.5 . .
C63 C62 C61 119.0(3) . .
C63 C62 H62 120.5 . .
C62 C63 C64 118.4(3) . .
C62 C63 C65 121.0(3) . .
C65 C63 C64 120.5(3) . .
O35 C64 C63 115.3(3) . .
O36 C64 O35 123.8(3) . .
O36 C64 C63 120.9(3) . .
C63 C65 H65 119.7 . .
C63 C65 C66 120.6(3) . .
C66 C65 H65 119.7 . .
C65 C66 C68 122.3(3) . .
C67 C66 C65 117.3(3) . .
C67 C66 C68 120.4(3) . .
C61 C67 C66 122.4(3) . .
C61 C67 H67 118.8 . .
C66 C67 H67 118.8 . .
C69 C68 C66 120.3(3) . .
C74 C68 C66 122.3(3) . .
C74 C68 C69 117.5(3) . .
C68 C69 H69 118.9 . .
C70 C69 C68 122.3(3) . .
C70 C69 H69 118.9 . .
C69 C70 C71 118.6(3) . .
C69 C70 C75 118.7(3) . .
C71 C70 C75 122.7(3) . .
C70 C71 C72 121.9(3) . .
C73 C71 C70 119.5(3) . .
C73 C71 C72 118.4(3) . .
O37 C72 Cd3 70.0(2) . 1_657
O37 C72 O38 121.5(3) . .
O37 C72 C71 121.6(3) . .
O38 C72 Cd3 51.45(17) . 1_657
O38 C72 C71 116.9(3) . .
C71 C72 Cd3 168.3(2) . 1_657
C71 C73 H73 119.5 . .
C74 C73 C71 121.0(3) . .
C74 C73 H73 119.5 . .
C68 C74 H74 119.5 . .
C73 C74 C68 121.1(3) . .
C73 C74 H74 119.5 . .
C76 C75 C70 124.7(3) . .
C76 C75 C82 117.7(3) . .
C82 C75 C70 117.6(3) . .
C75 C76 H76 119.7 . .
C75 C76 C77 120.6(3) . .
C77 C76 H76 119.7 . .
C76 C77 C78 118.5(3) . .
C79 C77 C76 120.8(3) . .
C79 C77 C78 120.6(3) . .
O39 C78 O40 122.8(3) . .
O39 C78 C77 123.5(3) . .
O40 C78 C77 113.7(3) . .
C77 C79 H79 120.5 . .
C80 C79 C77 119.1(3) . .
C80 C79 H79 120.5 . .
C79 C80 C81 122.4(3) . .
C79 C80 C82 119.7(3) . .
C82 C80 C81 117.9(3) . .
O41 C81 C80 115.0(3) . .
O42 C81 O41 122.0(3) . .
O42 C81 C80 123.0(3) . .
C75 C82 H82 119.0 . .
C80 C82 C75 122.1(3) . .
C80 C82 H82 119.0 . .
C58 C83 H83 119.4 . .
C84 C83 C58 121.3(3) . .
C84 C83 H83 119.4 . .
C55 C84 H84 119.6 . .
C83 C84 C55 120.9(3) . .
C83 C84 H84 119.6 . .
C86 C85 C57 121.7(3) . .
C92 C85 C57 119.6(3) . .
C92 C85 C86 118.7(3) . .
C85 C86 H86 120.1 . .
C87 C86 C85 119.8(3) . .
C87 C86 H86 120.1 . .
C86 C87 C88 118.5(3) . .
C89 C87 C86 120.8(3) . .
C89 C87 C88 120.6(3) . .
O46 C88 C87 112.8(3) . .
O47 C88 O46 123.9(3) . .
O47 C88 C87 123.3(3) . .
C87 C89 H89 120.1 . .
C87 C89 C90 119.8(3) . .
C90 C89 H89 120.1 . .
C89 C90 C91 120.9(3) . .
C89 C90 C92 119.6(3) . .
C92 C90 C91 119.4(3) . .
O48 C91 C90 113.9(3) . .
O49 C91 O48 123.0(3) . .
O49 C91 C90 123.1(3) . .
C85 C92 C90 121.2(3) . .
C85 C92 H92 119.4 . .
C90 C92 H92 119.4 . .
H54A O54 H54B 113(4) . .

loop_
_geom_bond_atom_site_label_1
_geom_bond_atom_site_label_2
_geom_bond_distance
_geom_bond_site_symmetry_2
Cd1 O1 2.395(2) .
Cd1 O2 2.360(3) .
Cd1 O27 2.604(3) .
Cd1 O28 2.230(3) .
Cd1 O50 2.315(3) .
Cd1 O51 2.367(3) .
Cd1 O52 2.198(4) .
Cd1 O52A 2.366(15) .
Cd1 C1 2.736(3) .
Cd1 C47 2.764(3) .
Cd2 O7 2.349(2) .
Cd2 O8 2.468(3) .
Cd2 O20 2.377(2) .
Cd2 O21 2.389(2) .
Cd2 O22 2.278(3) .
Cd2 O23 2.418(3) .
Cd2 O24 2.279(3) .
Cd2 C19 2.740(3) .
Cd2 C20 2.764(3) .
Cd3 O13 2.343(3) .
Cd3 O14 2.413(2) .
Cd3 O15 2.258(3) .
Cd3 O16 2.257(3) .
Cd3 O17 2.391(4) .
Cd3 O37 2.665(3) 1_453
Cd3 O38 2.258(2) 1_453
Cd3 C38 2.745(3) .
Cd3 C72 2.821(3) 1_453
Cd4 O31 2.441(3) .
Cd4 O32 2.336(2) .
Cd4 O33 2.273(2) .
Cd4 O34 2.484(2) .
Cd4 O43 2.237(3) .
Cd4 O44 2.331(3) .
Cd4 O45 2.363(3) .
Cd4 C59 2.759(3) .
Cd4 C60 2.735(3) .
O1 C1 1.263(4) .
O2 C1 1.243(4) .
O3 H3 0.8400 .
O3 C7 1.312(4) .
O4 C7 1.223(4) .
O5 H5 0.8400 .
O5 C10 1.316(4) .
O6 C10 1.213(5) .
O7 C20 1.271(4) .
O8 C20 1.244(4) .
O9 H9 0.8400 .
O9 C26 1.320(4) .
O10 C26 1.221(4) .
O11 H11 0.8400 .
O11 C29 1.310(4) .
O12 C29 1.208(4) .
O13 C38 1.248(4) .
O14 C38 1.273(4) .
O15 H15A 0.8625 .
O15 H15B 0.8600 .
O16 H16A 0.9396 .
O16 H16B 0.8726 .
O17 H17A 0.8764 .
O17 H17B 0.8921 .
O18 H18 0.8400 .
O18 C41 1.322(4) .
O19 C41 1.215(4) .
O20 C19 1.270(4) .
O21 C19 1.249(4) .
O22 H22A 0.8634 .
O22 H22B 0.8612 .
O23 H23A 0.8541 .
O23 H23B 0.8654 .
O24 H24A 0.8350 .
O24 H24B 0.8504 .
O25 H25 0.8400 .
O25 C45 1.321(4) .
O26 C45 1.206(4) .
O27 C47 1.261(4) .
O28 C47 1.261(4) .
O29 H29 0.8400 .
O29 C51 1.304(4) .
O30 C51 1.216(4) .
O31 C59 1.240(4) .
O32 C59 1.276(4) .
O33 C60 1.255(4) .
O34 C60 1.266(4) .
O35 H35 0.8400 .
O35 C64 1.274(5) .
O36 C64 1.251(5) .
O37 Cd3 2.665(3) 1_657
O37 C72 1.239(4) .
O38 Cd3 2.258(2) 1_657
O38 C72 1.276(4) .
O39 C78 1.209(4) .
O40 H40 0.8400 .
O40 C78 1.310(4) .
O41 H41 0.8400 .
O41 C81 1.311(4) .
O42 C81 1.221(4) .
O43 H43A 0.8513 .
O43 H43B 0.8575 .
O44 H44A 0.8216 .
O44 H44B 0.8348 .
O45 H45A 0.8388 .
O45 H45B 0.8391 .
O46 H46 0.8400 .
O46 C88 1.312(4) .
O47 C88 1.215(4) .
O48 H48 0.8400 .
O48 C91 1.311(4) .
O49 C91 1.224(4) .
O50 H50A 0.8371 .
O50 H50B 0.8536 .
O51 H51A 0.7527 .
O51 H51B 0.9568 .
O52 H52A 0.8638 .
O52 H52B 0.8449 .
O52A H52C 0.8846 .
O52A H52D 0.8863 .
O53 H53A 0.8500 .
O53 H53B 0.8500 .
O55 H55A 0.87(2) .
O55 H55B 0.840(19) .
C1 C2 1.491(5) .
C2 C3 1.401(5) .
C2 C15 1.396(5) .
C3 C4 1.493(5) .
C3 C12 1.389(5) .
C4 C5 1.392(5) .
C4 C11 1.398(5) .
C5 H5A 0.9500 .
C5 C6 1.391(5) .
C6 C7 1.494(5) .
C6 C8 1.386(5) .
C8 H8 0.9500 .
C8 C9 1.390(5) .
C9 C10 1.488(5) .
C9 C11 1.397(5) .
C11 H11A 0.9500 .
C12 H12 0.9500 .
C12 C13 1.400(5) .
C13 C14 1.394(5) .
C13 C16 1.489(5) .
C14 H14 0.9500 .
C14 C15 1.386(5) .
C15 H15 0.9500 .
C16 C17 1.387(5) .
C16 C46 1.396(5) .
C17 H17 0.9500 .
C17 C18 1.387(5) .
C18 C19 1.504(5) .
C18 C43 1.382(5) .
C20 C21 1.499(5) .
C21 C22 1.403(5) .
C21 C34 1.390(5) .
C22 C23 1.494(5) .
C22 C31 1.389(5) .
C23 C24 1.397(5) .
C23 C30 1.388(5) .
C24 H24 0.9500 .
C24 C25 1.403(5) .
C25 C26 1.480(5) .
C25 C27 1.395(5) .
C27 H27 0.9500 .
C27 C28 1.390(5) .
C28 C29 1.492(5) .
C28 C30 1.393(5) .
C30 H30 0.9500 .
C31 H31 0.9500 .
C31 C32 1.396(5) .
C32 C33 1.394(5) .
C32 C35 1.494(5) .
C33 H33 0.9500 .
C33 C34 1.384(5) .
C34 H34 0.9500 .
C35 C36 1.387(5) .
C35 C42 1.397(5) .
C36 H36 0.9500 .
C36 C37 1.397(5) .
C37 C38 1.497(5) .
C37 C39 1.387(5) .
C39 H39 0.9500 .
C39 C40 1.388(5) .
C40 C41 1.486(5) .
C40 C42 1.393(5) .
C42 H42 0.9500 .
C43 H43 0.9500 .
C43 C44 1.393(5) .
C44 C45 1.490(5) .
C44 C46 1.387(5) .
C46 H46A 0.9500 .
C47 C48 1.488(5) .
C48 C49 1.387(5) .
C48 C54 1.382(5) .
C49 H49 0.9500 .
C49 C50 1.387(5) .
C50 C51 1.488(5) .
C50 C52 1.396(5) .
C52 H52 0.9500 .
C52 C53 1.394(5) .
C53 C54 1.394(5) .
C53 C55 1.485(4) .
C54 H54 0.9500 .
C55 C56 1.397(5) .
C55 C84 1.400(5) .
C56 H56 0.9500 .
C56 C57 1.395(5) .
C57 C58 1.407(5) .
C57 C85 1.492(4) .
C58 C59 1.493(5) .
C58 C83 1.389(5) .
C60 C61 1.490(5) .
C61 C62 1.392(5) .
C61 C67 1.383(5) .
C62 H62 0.9500 .
C62 C63 1.384(5) .
C63 C64 1.490(5) .
C63 C65 1.390(5) .
C65 H65 0.9500 .
C65 C66 1.399(5) .
C66 C67 1.391(5) .
C66 C68 1.490(5) .
C67 H67 0.9500 .
C68 C69 1.409(5) .
C68 C74 1.394(5) .
C69 H69 0.9500 .
C69 C70 1.388(5) .
C70 C71 1.407(5) .
C70 C75 1.493(4) .
C71 C72 1.497(5) .
C71 C73 1.394(5) .
C72 Cd3 2.821(3) 1_657
C73 H73 0.9500 .
C73 C74 1.378(5) .
C74 H74 0.9500 .
C75 C76 1.391(5) .
C75 C82 1.396(5) .
C76 H76 0.9500 .
C76 C77 1.399(5) .
C77 C78 1.487(5) .
C77 C79 1.392(5) .
C79 H79 0.9500 .
C79 C80 1.386(5) .
C80 C81 1.500(5) .
C80 C82 1.390(5) .
C82 H82 0.9500 .
C83 H83 0.9500 .
C83 C84 1.375(5) .
C84 H84 0.9500 .
C85 C86 1.401(5) .
C85 C92 1.391(5) .
C86 H86 0.9500 .
C86 C87 1.397(5) .
C87 C88 1.493(5) .
C87 C89 1.381(5) .
C89 H89 0.9500 .
C89 C90 1.386(5) .
C90 C91 1.493(5) .
C90 C92 1.395(5) .
C92 H92 0.9500 .
O54 H54A 0.834(19) .
O54 H54B 0.827(19) .

loop_
_geom_hbond_atom_site_label_D
_geom_hbond_atom_site_label_H
_geom_hbond_atom_site_label_A
_geom_hbond_distance_DH
_geom_hbond_distance_HA
_geom_hbond_distance_DA
_geom_hbond_angle_DHA
_geom_hbond_site_symmetry_A
O3 H3 O32 0.84 1.71 2.548(3) 175.5 3_676
O5 H5 O14 0.84 1.75 2.581(3) 167.4 3_575
O9 H9 O20 0.84 1.80 2.614(3) 164.5 3_575
O11 H11 O38 0.84 1.78 2.613(3) 171.9 3_676
O15 H15A O36 0.86 2.37 3.230(4) 174.4 4_574
O15 H15B O6 0.86 2.14 2.963(4) 160.1 1_554
O16 H16A O26 0.94 1.88 2.798(4) 166.7 4_575
O16 H16B O39 0.87 1.97 2.763(4) 149.7 1_453
O17 H17A O36 0.88 1.97 2.813(5) 161.5 2
O17 H17B O6 0.89 2.38 3.172(6) 147.6 1_554
O18 H18 O4 0.84 2.04 2.712(3) 136.8 4_575
O22 H22A O54 0.86 1.81 2.626(4) 157.9 4_575
O22 H22B O19 0.86 2.07 2.887(4) 158.2 4_676
O23 H23A O30 0.85 2.17 2.814(4) 132.5 2
O23 H23B O47 0.87 2.21 3.070(4) 177.0 1_554
O24 H24A O10 0.84 2.01 2.838(4) 170.0 .
O24 H24B O30 0.85 2.05 2.883(4) 166.4 4_575
O25 H25 O49 0.84 1.93 2.642(3) 141.9 4_575
O29 H29 O42 0.84 1.79 2.581(3) 155.0 4_575
O35 H35 O12 0.84 2.03 2.719(4) 139.4 4_677
O40 H40 O27 0.84 1.78 2.611(4) 168.9 3_677
O41 H41 O7 0.84 1.77 2.605(3) 171.1 3_676
O43 H43A O4 0.85 2.52 3.074(4) 123.6 3_676
O43 H43A O10 0.85 2.22 2.821(4) 127.9 1_656
O43 H43B O23 0.86 2.10 2.945(5) 170.2 3_676
O44 H44A O47 0.82 2.09 2.896(4) 166.9 .
O44 H44B O19 0.83 2.22 3.030(4) 164.4 4_677
O45 H45A O2 0.84 2.61 3.298(4) 140.1 4_676
O45 H45A O28 0.84 2.35 3.073(4) 145.5 4_676
O45 H45B O8 0.84 2.00 2.827(4) 170.1 1_656
O46 H46 O34 0.84 1.77 2.581(3) 161.7 3_677
O48 H48 O1 0.84 1.71 2.548(3) 175.0 3_676
O50 H50A O21 0.84 2.00 2.826(3) 169.3 4_676
O50 H50B O37 0.85 1.93 2.773(4) 171.9 1_554
O51 H51A O6 0.75 2.32 3.049(5) 161.9 .
O51 H51B O36 0.96 2.35 3.267(5) 161.0 4_575
O52 H52A O39 0.86 2.27 3.034(5) 146.8 1_554
O52 H52B O49 0.84 2.01 2.848(6) 170.2 3_676
O52A H52C O39 0.88 2.61 3.055(13) 112.0 1_554
O52A H52D O26 0.89 2.54 3.05(2) 117.5 4_676
O53 H53A O52 0.85 1.77 2.623(7) 179.8 .
O53 H53B O26 0.85 2.48 3.022(3) 122.2 4_676
O53 H53B O39 0.85 2.48 2.994(3) 119.5 3_677
O55 H55A O15 0.87(2) 1.76(2) 2.606(4) 164(5) 1_556
O55 H55B O33 0.840(19) 2.03(2) 2.870(4) 175(5) 4_575
O54 H54A O31 0.834(19) 1.92(2) 2.717(4) 160(4) 4_675
O54 H54B O13 0.827(19) 2.02(3) 2.785(4) 155(4) 1_656

loop_
_geom_torsion_atom_site_label_1
_geom_torsion_atom_site_label_2
_geom_torsion_atom_site_label_3
_geom_torsion_atom_site_label_4
_geom_torsion
_geom_torsion_site_symmetry_1
_geom_torsion_site_symmetry_4
Cd1 O1 C1 O2 0.8(4) . .
Cd1 O1 C1 C2 -175.9(3) . .
Cd1 O2 C1 O1 -0.8(4) . .
Cd1 O2 C1 C2 175.9(3) . .
Cd1 O27 C47 O28 -4.3(3) . .
Cd1 O27 C47 C48 174.4(3) . .
Cd1 O28 C47 O27 5.1(4) . .
Cd1 O28 C47 C48 -173.6(2) . .
Cd1 C47 C48 C49 -29.6(14) . .
Cd1 C47 C48 C54 149.3(11) . .
Cd2 O7 C20 O8 0.6(3) . .
Cd2 O7 C20 C21 -179.4(2) . .
Cd2 O8 C20 O7 -0.5(3) . .
Cd2 O8 C20 C21 179.5(3) . .
Cd2 O20 C19 O21 -1.5(4) . .
Cd2 O20 C19 C18 178.5(3) . .
Cd2 O21 C19 O20 1.5(4) . .
Cd2 O21 C19 C18 -178.5(3) . .
Cd3 O13 C38 O14 -1.1(4) . .
Cd3 O13 C38 C37 179.4(3) . .
Cd3 O14 C38 O13 1.0(4) . .
Cd3 O14 C38 C37 -179.4(3) . .
Cd3 O37 C72 O38 -0.3(3) 1_657 .
Cd3 O37 C72 C71 180.0(3) 1_657 .
Cd3 O38 C72 O37 0.3(4) 1_657 .
Cd3 O38 C72 C71 -179.9(2) 1_657 .
Cd4 O31 C59 O32 -2.1(3) . .
Cd4 O31 C59 C58 175.6(3) . .
Cd4 O32 C59 O31 2.2(3) . .
Cd4 O32 C59 C58 -175.5(3) . .
Cd4 O33 C60 O34 0.5(4) . .
Cd4 O33 C60 C61 -177.7(3) . .
Cd4 O34 C60 O33 -0.4(3) . .
Cd4 O34 C60 C61 177.7(3) . .
O1 C1 C2 C3 -46.2(5) . .
O1 C1 C2 C15 128.0(4) . .
O2 C1 C2 C3 137.1(4) . .
O2 C1 C2 C15 -48.7(5) . .
O7 C20 C21 C22 -73.1(4) . .
O7 C20 C21 C34 102.6(4) . .
O8 C20 C21 C22 106.9(4) . .
O8 C20 C21 C34 -77.4(4) . .
O27 C47 C48 C49 178.2(3) . .
O27 C47 C48 C54 -2.9(5) . .
O28 C47 C48 C49 -3.1(5) . .
O28 C47 C48 C54 175.8(3) . .
O33 C60 C61 C62 -0.8(5) . .
O33 C60 C61 C67 178.0(3) . .
O34 C60 C61 C62 -178.9(3) . .
O34 C60 C61 C67 -0.2(5) . .
C1 C2 C3 C4 -10.6(5) . .
C1 C2 C3 C12 170.1(3) . .
C1 C2 C15 C14 -167.7(3) . .
C2 C3 C4 C5 141.5(3) . .
C2 C3 C4 C11 -40.2(5) . .
C2 C3 C12 C13 -2.8(5) . .
C3 C2 C15 C14 6.8(5) . .
C3 C4 C5 C6 178.9(3) . .
C3 C4 C11 C9 -178.9(3) . .
C3 C12 C13 C14 6.7(5) . .
C3 C12 C13 C16 -171.8(3) . .
C4 C3 C12 C13 177.9(3) . .
C4 C5 C6 C7 -179.5(3) . .
C4 C5 C6 C8 -0.3(5) . .
C5 C4 C11 C9 -0.6(5) . .
C5 C6 C7 O3 -173.7(3) . .
C5 C6 C7 O4 6.7(5) . .
C5 C6 C8 C9 0.0(5) . .
C6 C8 C9 C10 -177.4(3) . .
C6 C8 C9 C11 0.0(5) . .
C7 C6 C8 C9 179.2(3) . .
C8 C6 C7 O3 7.0(5) . .
C8 C6 C7 O4 -172.6(3) . .
C8 C9 C10 O5 5.6(5) . .
C8 C9 C10 O6 -173.2(4) . .
C8 C9 C11 C4 0.3(5) . .
C10 C9 C11 C4 177.7(3) . .
C11 C4 C5 C6 0.5(5) . .
C11 C9 C10 O5 -171.7(3) . .
C11 C9 C10 O6 9.4(6) . .
C12 C3 C4 C5 -39.3(5) . .
C12 C3 C4 C11 139.1(3) . .
C12 C13 C14 C15 -3.8(5) . .
C12 C13 C16 C17 13.0(5) . .
C12 C13 C16 C46 -168.2(3) . .
C13 C14 C15 C2 -2.8(5) . .
C13 C16 C17 C18 178.6(3) . .
C13 C16 C46 C44 -177.1(3) . .
C14 C13 C16 C17 -165.4(3) . .
C14 C13 C16 C46 13.4(5) . .
C15 C2 C3 C4 175.3(3) . .
C15 C2 C3 C12 -3.9(5) . .
C16 C13 C14 C15 174.6(3) . .
C16 C17 C18 C19 175.9(3) . .
C16 C17 C18 C43 -2.9(5) . .
C17 C16 C46 C44 1.8(5) . .
C17 C18 C19 O20 -5.8(5) . .
C17 C18 C19 O21 174.2(3) . .
C17 C18 C43 C44 4.4(5) . .
C18 C43 C44 C45 174.1(3) . .
C18 C43 C44 C46 -3.0(5) . .
C19 C18 C43 C44 -174.3(3) . .
C20 C21 C22 C23 -2.5(5) . .
C20 C21 C22 C31 175.0(3) . .
C20 C21 C34 C33 -172.2(3) . .
C21 C22 C23 C24 -41.4(5) . .
C21 C22 C23 C30 140.6(4) . .
C21 C22 C31 C32 -3.6(5) . .
C22 C21 C34 C33 3.5(5) . .
C22 C23 C24 C25 -178.3(3) . .
C22 C23 C30 C28 178.3(3) . .
C22 C31 C32 C33 4.9(5) . .
C22 C31 C32 C35 -173.7(3) . .
C23 C22 C31 C32 174.0(3) . .
C23 C24 C25 C26 178.9(3) . .
C23 C24 C25 C27 0.6(5) . .
C24 C23 C30 C28 0.2(5) . .
C24 C25 C26 O9 -168.3(3) . .
C24 C25 C26 O10 11.1(5) . .
C24 C25 C27 C28 -0.9(5) . .
C25 C27 C28 C29 -179.8(3) . .
C25 C27 C28 C30 0.8(5) . .
C26 C25 C27 C28 -179.1(3) . .
C27 C25 C26 O9 9.9(5) . .
C27 C25 C26 O10 -170.6(3) . .
C27 C28 C29 O11 10.7(5) . .
C27 C28 C29 O12 -170.7(4) . .
C27 C28 C30 C23 -0.5(5) . .
C29 C28 C30 C23 -179.9(3) . .
C30 C23 C24 C25 -0.3(5) . .
C30 C28 C29 O11 -169.9(3) . .
C30 C28 C29 O12 8.7(6) . .
C31 C22 C23 C24 141.1(4) . .
C31 C22 C23 C30 -37.0(5) . .
C31 C32 C33 C34 -2.0(5) . .
C31 C32 C35 C36 13.9(5) . .
C31 C32 C35 C42 -166.9(3) . .
C32 C33 C34 C21 -2.2(5) . .
C32 C35 C36 C37 178.6(3) . .
C32 C35 C42 C40 -177.5(3) . .
C33 C32 C35 C36 -164.6(3) . .
C33 C32 C35 C42 14.6(5) . .
C34 C21 C22 C23 -178.2(3) . .
C34 C21 C22 C31 -0.6(5) . .
C35 C32 C33 C34 176.6(3) . .
C35 C36 C37 C38 178.8(3) . .
C35 C36 C37 C39 -1.5(5) . .
C36 C35 C42 C40 1.8(5) . .
C36 C37 C38 O13 170.0(3) . .
C36 C37 C38 O14 -9.5(5) . .
C36 C37 C39 C40 2.7(5) . .
C37 C39 C40 C41 175.3(3) . .
C37 C39 C40 C42 -1.7(5) . .
C38 C37 C39 C40 -177.7(3) . .
C39 C37 C38 O13 -9.6(5) . .
C39 C37 C38 O14 170.8(3) . .
C39 C40 C41 O18 -163.5(3) . .
C39 C40 C41 O19 16.6(6) . .
C39 C40 C42 C35 -0.7(5) . .
C41 C40 C42 C35 -177.5(3) . .
C42 C35 C36 C37 -0.7(5) . .
C42 C40 C41 O18 13.5(5) . .
C42 C40 C41 O19 -166.5(4) . .
C43 C18 C19 O20 172.9(3) . .
C43 C18 C19 O21 -7.1(5) . .
C43 C44 C45 O25 -158.6(3) . .
C43 C44 C45 O26 20.2(6) . .
C43 C44 C46 C16 -0.2(5) . .
C45 C44 C46 C16 -177.3(3) . .
C46 C16 C17 C18 -0.3(5) . .
C46 C44 C45 O25 18.6(5) . .
C46 C44 C45 O26 -162.6(4) . .
C47 C48 C49 C50 -177.2(3) . .
C47 C48 C54 C53 177.7(3) . .
C48 C49 C50 C51 174.5(3) . .
C48 C49 C50 C52 -0.7(5) . .
C49 C48 C54 C53 -3.3(5) . .
C49 C50 C51 O29 -150.6(3) . .
C49 C50 C51 O30 29.5(5) . .
C49 C50 C52 C53 -3.0(5) . .
C50 C52 C53 C54 3.5(5) . .
C50 C52 C53 C55 -175.0(3) . .
C51 C50 C52 C53 -178.2(3) . .
C52 C50 C51 O29 24.7(5) . .
C52 C50 C51 O30 -155.2(3) . .
C52 C53 C54 C48 -0.4(5) . .
C52 C53 C55 C56 -165.6(3) . .
C52 C53 C55 C84 16.3(5) . .
C53 C55 C56 C57 -173.7(3) . .
C53 C55 C84 C83 175.2(3) . .
C54 C48 C49 C50 3.9(5) . .
C54 C53 C55 C56 16.0(5) . .
C54 C53 C55 C84 -162.2(3) . .
C55 C53 C54 C48 178.1(3) . .
C55 C56 C57 C58 -1.4(5) . .
C55 C56 C57 C85 179.7(3) . .
C56 C55 C84 C83 -3.0(5) . .
C56 C57 C58 C59 172.2(3) . .
C56 C57 C58 C83 -3.2(5) . .
C56 C57 C85 C86 138.4(3) . .
C56 C57 C85 C92 -39.8(5) . .
C57 C58 C59 O31 127.5(4) . .
C57 C58 C59 O32 -54.9(5) . .
C57 C58 C83 C84 4.7(5) . .
C57 C85 C86 C87 -179.7(3) . .
C57 C85 C92 C90 -179.8(3) . .
C58 C57 C85 C86 -40.4(5) . .
C58 C57 C85 C92 141.4(3) . .
C58 C83 C84 C55 -1.5(5) . .
C59 C58 C83 C84 -171.0(3) . .
C60 C61 C62 C63 -178.4(3) . .
C60 C61 C67 C66 178.9(3) . .
C61 C62 C63 C64 175.7(3) . .
C61 C62 C63 C65 -1.2(5) . .
C62 C61 C67 C66 -2.4(5) . .
C62 C63 C64 O35 -156.2(3) . .
C62 C63 C64 O36 23.0(5) . .
C62 C63 C65 C66 -1.0(5) . .
C63 C65 C66 C67 1.5(5) . .
C63 C65 C66 C68 -177.0(3) . .
C64 C63 C65 C66 -177.9(3) . .
C65 C63 C64 O35 20.7(5) . .
C65 C63 C64 O36 -160.1(4) . .
C65 C66 C67 C61 0.2(5) . .
C65 C66 C68 C69 -164.1(3) . .
C65 C66 C68 C74 17.3(5) . .
C66 C68 C69 C70 -174.5(3) . .
C66 C68 C74 C73 177.6(3) . .
C67 C61 C62 C63 2.9(5) . .
C67 C66 C68 C69 17.4(5) . .
C67 C66 C68 C74 -161.2(3) . .
C68 C66 C67 C61 178.7(3) . .
C68 C69 C70 C71 -3.7(5) . .
C68 C69 C70 C75 173.8(3) . .
C69 C68 C74 C73 -1.0(5) . .
C69 C70 C71 C72 174.6(3) . .
C69 C70 C71 C73 0.1(5) . .
C69 C70 C75 C76 143.6(4) . .
C69 C70 C75 C82 -36.9(5) . .
C70 C71 C72 Cd3 -71.6(13) . 1_657
C70 C71 C72 O37 108.5(4) . .
C70 C71 C72 O38 -71.3(4) . .
C70 C71 C73 C74 3.0(5) . .
C70 C75 C76 C77 179.9(3) . .
C70 C75 C82 C80 -179.7(3) . .
C71 C70 C75 C76 -39.1(5) . .
C71 C70 C75 C82 140.4(3) . .
C71 C73 C74 C68 -2.5(6) . .
C72 C71 C73 C74 -171.8(3) . .
C73 C71 C72 Cd3 103.0(11) . 1_657
C73 C71 C72 O37 -76.9(5) . .
C73 C71 C72 O38 103.3(4) . .
C74 C68 C69 C70 4.1(5) . .
C75 C70 C71 C72 -2.7(5) . .
C75 C70 C71 C73 -177.2(3) . .
C75 C76 C77 C78 178.6(3) . .
C75 C76 C77 C79 -0.3(5) . .
C76 C75 C82 C80 -0.1(5) . .
C76 C77 C78 O39 14.4(6) . .
C76 C77 C78 O40 -166.4(3) . .
C76 C77 C79 C80 0.0(5) . .
C77 C79 C80 C81 -179.8(3) . .
C77 C79 C80 C82 0.3(5) . .
C78 C77 C79 C80 -178.9(3) . .
C79 C77 C78 O39 -166.6(4) . .
C79 C77 C78 O40 12.5(5) . .
C79 C80 C81 O41 6.9(5) . .
C79 C80 C81 O42 -173.3(3) . .
C79 C80 C82 C75 -0.3(5) . .
C81 C80 C82 C75 179.8(3) . .
C82 C75 C76 C77 0.4(5) . .
C82 C80 C81 O41 -173.2(3) . .
C82 C80 C81 O42 6.6(5) . .
C83 C58 C59 O31 -57.0(5) . .
C83 C58 C59 O32 120.6(4) . .
C84 C55 C56 C57 4.5(5) . .
C85 C57 C58 C59 -8.9(5) . .
C85 C57 C58 C83 175.7(3) . .
C85 C86 C87 C88 177.5(3) . .
C85 C86 C87 C89 0.5(5) . .
C86 C85 C92 C90 1.9(5) . .
C86 C87 C88 O46 -168.8(3) . .
C86 C87 C88 O47 10.7(5) . .
C86 C87 C89 C90 0.1(5) . .
C87 C89 C90 C91 178.8(3) . .
C87 C89 C90 C92 0.3(5) . .
C88 C87 C89 C90 -176.9(3) . .
C89 C87 C88 O46 8.3(5) . .
C89 C87 C88 O47 -172.3(4) . .
C89 C90 C91 O48 9.4(5) . .
C89 C90 C91 O49 -171.0(3) . .
C89 C90 C92 C85 -1.4(5) . .
C91 C90 C92 C85 -179.9(3) . .
C92 C85 C86 C87 -1.4(5) . .
C92 C90 C91 O48 -172.1(3) . .
C92 C90 C91 O49 7.4(5) . .
